data_4306897
loop_
_publ_author_name
'Dmitri V. Konarev'
'Salavat S. Khasanov'
'Akihiro Otsuka'
'Gunzi Saito'
'Rimma N. Lyubovskaya'

_publ_contact_author_address
;
Devision of chemistry, Graduate School of Science,
Kyoto University, Sakyo-ku, Kyoto 606-8502, Japan
;
_publ_contact_author_email saito@kuchem.kyoto-u.ac.jp
_publ_contact_author_name 'Professor G. Saito'
_publ_section_title
;
Formation of Antiferromagnetically Coupled C60.- and Diamagnetic
(C70-)2 Dimers in Ionic Complexes of Fullerenes with (MDABCO+)2.MIITPP (M =
Zn, Co, Mn, and Fe) Assemblies
;
_journal_name_full 'Inorganic Chemistry'
_journal_page_first 2261
_journal_page_last 2271
_journal_paper_doi 10.1021/ic0611138
_journal_volume 46
_journal_year 2007
_chemical_formula_moiety '(C70)4, C44 H28 MN N4, (C7 H15 N2)4, (C6 H4 CL2)6, (C7 H5 N)4.8'
_chemical_formula_sum 'C421.6 H136 Cl12 Mn N16.8'
_chemical_formula_weight 5916.22
_chemical_name_systematic
;
 ?
;
_space_group_IT_number 2
_symmetry_cell_setting triclinic
_symmetry_space_group_name_Hall '-P 1'
_symmetry_space_group_name_H-M 'P -1'
_atom_sites_solution_hydrogens geom
_atom_sites_solution_primary direct
_atom_sites_solution_secondary difmap
_audit_creation_method SHELXL-97
_cell_angle_alpha 67.606(3)
_cell_angle_beta 81.629(3)
_cell_angle_gamma 63.610(3)
_cell_formula_units_Z 1
_cell_length_a 19.1170(10)
_cell_length_b 19.5660(10)
_cell_length_c 20.7310(10)
_cell_measurement_reflns_used 78878
_cell_measurement_temperature 90(2)
_cell_measurement_theta_max 25
_cell_measurement_theta_min 2
_cell_volume 6419.7(6)
_computing_cell_refinement MAC-DENZO
_computing_data_collection MAC-DENZO
_computing_data_reduction MAC-DENZO
_computing_molecular_graphics 'WinGX (Farrugia, 1999)'
_computing_publication_material 'SHELXL-97 (Sheldrick, 1997)'
_computing_structure_refinement 'SHELXL-97 (Sheldrick, 1997)'
_computing_structure_solution 'SHELXS-97 (Sheldrick, 1997)'
_diffrn_ambient_temperature 90(2)
_diffrn_detector_area_resol_mean 0.08
_diffrn_measured_fraction_theta_full 0.872
_diffrn_measured_fraction_theta_max 0.872
_diffrn_measurement_device_type 'MAC_Science Image Plate diffractometer'
_diffrn_measurement_method 'oscillation pattern reflections integration'
_diffrn_radiation_monochromator graphite
_diffrn_radiation_source 'fine-focus sealed tube'
_diffrn_radiation_type MoK\a
_diffrn_radiation_wavelength 0.71073
_diffrn_reflns_av_R_equivalents 0.06
_diffrn_reflns_av_sigmaI/netI 0.0544
_diffrn_reflns_limit_h_max 24
_diffrn_reflns_limit_h_min 0
_diffrn_reflns_limit_k_max 25
_diffrn_reflns_limit_k_min -22
_diffrn_reflns_limit_l_max 26
_diffrn_reflns_limit_l_min -26
_diffrn_reflns_number 25574
_diffrn_reflns_theta_full 27.45
_diffrn_reflns_theta_max 27.45
_diffrn_reflns_theta_min 2.05
_exptl_absorpt_coefficient_mu 0.256
_exptl_absorpt_correction_type none
_exptl_absorpt_process_details
;
reflections integration procedure incorporates scaling procedures that takes
into account absorption corrections too; in case of low absorption crystals it 
works well
;
_exptl_crystal_colour black
_exptl_crystal_density_diffrn 1.530
_exptl_crystal_density_method 'not measured'
_exptl_crystal_description prism
_exptl_crystal_F_000 3012
_exptl_crystal_size_max 0.60
_exptl_crystal_size_mid 0.50
_exptl_crystal_size_min 0.16
_refine_diff_density_max 0.689
_refine_diff_density_min -0.520
_refine_diff_density_rms 0.063
_refine_ls_extinction_method none
_refine_ls_goodness_of_fit_ref 1.021
_refine_ls_hydrogen_treatment constr
_refine_ls_matrix_type fullcycle
_refine_ls_number_parameters 2721
_refine_ls_number_reflns 25574
_refine_ls_number_restraints 1487
_refine_ls_restrained_S_all 1.005
_refine_ls_R_factor_all 0.0959
_refine_ls_R_factor_gt 0.0694
_refine_ls_shift/su_max 0.008
_refine_ls_shift/su_mean 0.001
_refine_ls_structure_factor_coef Fsqd
_refine_ls_weighting_details 'calc w=1/[\s^2^(Fo^2^)+(0.0860P)^2^+7.2534P] where P=(Fo^2^+2Fc^2^)/3'
_refine_ls_weighting_scheme calc
_refine_ls_wR_factor_gt 0.1664
_refine_ls_wR_factor_ref 0.1834
_reflns_number_gt 19154
_reflns_number_total 25574
_reflns_threshold_expression >2sigma(I)
_cod_data_source_file ic0611138si20060620_091238.cif
_cod_data_source_block sk23
_cod_original_formula_sum 'C421.60 H136 Cl12 Mn1 N16.80'
_cod_database_code 4306897

loop_
_symmetry_equiv_pos_as_xyz
'x, y, z'
'-x, -y, -z'

loop_
_atom_site_label
_atom_site_type_symbol
_atom_site_fract_x
_atom_site_fract_y
_atom_site_fract_z
_atom_site_U_iso_or_equiv
_atom_site_adp_type
_atom_site_occupancy
_atom_site_symmetry_multiplicity
_atom_site_calc_flag
_atom_site_refinement_flags
_atom_site_disorder_assembly
_atom_site_disorder_group
C101 C 0.00997(9) 0.49099(9) 0.03862(9) 0.0240(5) Uani 0.50 1 d PD A 1
C102 C -0.02474(12) 0.43599(12) 0.09244(13) 0.0262(11) Uani 0.50 1 d PD A 1
C103 C 0.03372(13) 0.35407(13) 0.12100(14) 0.041(5) Uani 0.50 1 d PD A 1
C104 C 0.10918(12) 0.35376(13) 0.09846(13) 0.0255(11) Uani 0.50 1 d PD A 1
C105 C 0.09780(10) 0.43518(12) 0.05612(14) 0.0231(10) Uani 0.50 1 d PD A 1
C106 C -0.01184(13) 0.56711(14) 0.05464(14) 0.0259(11) Uani 0.50 1 d PD A 1
C107 C 0.04427(12) 0.59185(17) 0.06344(15) 0.0250(11) Uani 0.50 1 d PD A 1
C108 C 0.01406(14) 0.6394(2) 0.10923(16) 0.0330(17) Uani 0.50 1 d PD A 1
C109 C -0.05974(16) 0.63967(19) 0.13133(14) 0.0319(13) Uani 0.50 1 d PD A 1
C110 C -0.07390(17) 0.59225(18) 0.09905(15) 0.0268(16) Uani 0.50 1 d PD A 1
C111 C -0.08655(16) 0.46464(13) 0.13339(12) 0.0309(12) Uani 0.50 1 d PD A 1
C112 C -0.11506(18) 0.54592(15) 0.13613(13) 0.0293(16) Uani 0.50 1 d PD A 1
C113 C -0.1369(2) 0.54102(16) 0.20651(12) 0.0383(18) Uani 0.50 1 d PD A 1
C114 C -0.1242(2) 0.45829(15) 0.24770(11) 0.0391(18) Uani 0.50 1 d PD A 1
C115 C -0.09284(19) 0.41116(13) 0.20292(11) 0.0330(17) Uani 0.50 1 d PD A 1
C116 C 0.02694(13) 0.30071(16) 0.18756(10) 0.0318(14) Uani 0.50 1 d PD A 1
C117 C -0.03754(15) 0.33060(16) 0.22907(11) 0.0402(19) Uani 0.50 1 d PD A 1
C118 C -0.01060(14) 0.29512(18) 0.30136(12) 0.0377(14) Uani 0.50 1 d PD A 1
C119 C 0.07120(13) 0.2437(2) 0.30426(12) 0.0339(18) Uani 0.50 1 d PD A 1
C120 C 0.09541(13) 0.24748(18) 0.23393(11) 0.0333(13) Uani 0.50 1 d PD A 1
C121 C 0.17510(15) 0.29991(16) 0.14313(12) 0.0290(18) Uani 0.50 1 d PD A 1
C122 C 0.16685(15) 0.24724(19) 0.21249(11) 0.0310(16) Uani 0.50 1 d PD A 1
C123 C 0.21806(18) 0.2430(2) 0.26033(10) 0.0285(14) Uani 0.50 1 d PD A 1
C124 C 0.2562(2) 0.29351(19) 0.22155(11) 0.0278(15) Uani 0.50 1 d PD A 1
C125 C 0.22974(18) 0.32873(16) 0.14938(12) 0.0264(15) Uani 0.50 1 d PD A 1
C126 C 0.15030(14) 0.46292(13) 0.06286(17) 0.0265(16) Uani 0.50 1 d PD A 1
C127 C 0.21729(17) 0.40902(13) 0.11062(14) 0.0227(13) Uani 0.50 1 d PD A 1
C128 C 0.23235(19) 0.45588(14) 0.14140(14) 0.0266(14) Uani 0.50 1 d PD A 1
C129 C 0.17463(15) 0.53882(15) 0.11362(15) 0.0289(13) Uani 0.50 1 d PD A 1
C130 C 0.12495(13) 0.54454(15) 0.06439(16) 0.0297(16) Uani 0.50 1 d PD A 1
C131 C 0.06398(14) 0.55141(15) 0.39666(14) 0.045(2) Uani 0.50 1 d PD A 1
C132 C 0.02460(14) 0.50046(15) 0.43572(15) 0.0431(17) Uani 0.50 1 d PD A 1
C133 C 0.08372(14) 0.41665(14) 0.46369(16) 0.036(2) Uani 0.50 1 d PD A 1
C134 C 0.15873(14) 0.41624(14) 0.44116(15) 0.0323(16) Uani 0.50 1 d PD A 1
C135 C 0.14689(15) 0.49949(14) 0.39960(15) 0.042(2) Uani 0.50 1 d PD A 1
C136 C 0.02887(15) 0.61707(19) 0.33538(12) 0.046(2) Uani 0.50 1 d PD A 1
C137 C 0.07532(14) 0.6325(2) 0.27471(12) 0.045(4) Uani 0.50 1 d PD A 1
C138 C 0.02871(14) 0.6597(2) 0.21323(12) 0.0420(16) Uani 0.50 1 d PD A 1
C139 C -0.04541(16) 0.6597(2) 0.23522(12) 0.043(2) Uani 0.50 1 d PD A 1
C140 C -0.04573(16) 0.63314(19) 0.31096(11) 0.047(2) Uani 0.50 1 d PD A 1
C141 C -0.04715(17) 0.51656(16) 0.41181(15) 0.040(2) Uani 0.50 1 d PD A 1
C142 C -0.08306(19) 0.58417(17) 0.34780(13) 0.048(2) Uani 0.50 1 d PD A 1
C143 C -0.1220(2) 0.56005(18) 0.31143(12) 0.050(3) Uani 0.50 1 d PD A 1
C144 C -0.1105(2) 0.47770(15) 0.35243(14) 0.047(2) Uani 0.50 1 d PD A 1
C145 C -0.06402(18) 0.45070(14) 0.41376(15) 0.044(3) Uani 0.50 1 d PD A 1
C146 C 0.06692(14) 0.35330(16) 0.46557(16) 0.0393(16) Uani 0.50 1 d PD A 1
C147 C -0.00811(14) 0.37059(16) 0.44052(16) 0.0441(18) Uani 0.50 1 d PD A 1
C148 C 0.00412(14) 0.31489(18) 0.40553(16) 0.0398(19) Uani 0.50 1 d PD A 1
C149 C 0.08617(13) 0.26308(19) 0.40867(15) 0.0353(15) Uani 0.50 1 d PD A 1
C150 C 0.12521(13) 0.28708(19) 0.44510(17) 0.038(3) Uani 0.50 1 d PD A 1
C151 C 0.21491(16) 0.35195(15) 0.42134(14) 0.0290(12) Uani 0.50 1 d PD A 1
C152 C 0.19698(16) 0.28707(18) 0.42332(15) 0.0273(14) Uani 0.50 1 d PD A 1
C153 C 0.23329(18) 0.26208(19) 0.36466(13) 0.0286(13) Uani 0.50 1 d PD A 1
C154 C 0.2716(2) 0.31296(18) 0.32587(12) 0.0272(15) Uani 0.50 1 d PD A 1
C155 C 0.2604(2) 0.36883(15) 0.36040(13) 0.0305(16) Uani 0.50 1 d PD A 1
C156 C 0.19092(16) 0.51489(15) 0.34122(12) 0.0417(15) Uani 0.50 1 d PD A 1
C157 C 0.24896(18) 0.44835(14) 0.32100(12) 0.0307(14) Uani 0.50 1 d PD A 1
C158 C 0.24880(18) 0.47543(14) 0.24536(12) 0.0326(14) Uani 0.50 1 d PD A 1
C159 C 0.19012(18) 0.55819(17) 0.21876(12) 0.0387(19) Uani 0.50 1 d PD A 1
C160 C 0.15464(15) 0.58274(17) 0.27734(12) 0.0401(16) Uani 0.50 1 d PD A 1
C161 C 0.14737(14) 0.58863(18) 0.15572(14) 0.0344(13) Uani 0.50 1 d PD A 1
C162 C 0.06350(13) 0.6410(2) 0.15297(15) 0.0348(17) Uani 0.50 1 d PD A 1
C163 C -0.08753(19) 0.6413(2) 0.19831(12) 0.0399(19) Uani 0.50 1 d PD A 1
C164 C -0.1277(2) 0.5901(2) 0.23800(12) 0.040(2) Uani 0.50 1 d PD A 1
C165 C -0.1032(2) 0.42313(15) 0.31994(13) 0.0403(18) Uani 0.50 1 d PD A 1
C166 C -0.04377(17) 0.33843(17) 0.34764(14) 0.0418(18) Uani 0.50 1 d PD A 1
C167 C 0.12228(14) 0.2340(2) 0.35403(13) 0.0337(13) Uani 0.50 1 d PD A 1
C168 C 0.19831(16) 0.2334(2) 0.33107(12) 0.0273(14) Uani 0.50 1 d PD A 1
C169 C 0.2760(2) 0.33666(17) 0.25200(11) 0.0283(16) Uani 0.50 1 d PD A 1
C170 C 0.2643(2) 0.42088(14) 0.21015(12) 0.0263(15) Uani 0.50 1 d PD A 1
C201 C 0.00997(9) 0.49099(9) 0.03862(9) 0.0240(5) Uani 0.50 1 d PD A 2
C202 C -0.06000(13) 0.49189(12) 0.08585(13) 0.0274(11) Uani 0.50 1 d PD A 2
C203 C -0.05038(14) 0.41063(13) 0.12735(13) 0.0325(12) Uani 0.50 1 d PD A 2
C204 C 0.02861(13) 0.35477(13) 0.11957(13) 0.021(3) Uani 0.50 1 d PD A 2
C205 C 0.06806(11) 0.40108(11) 0.07365(14) 0.0263(11) Uani 0.50 1 d PD A 2
C206 C 0.04062(12) 0.54658(14) 0.04618(15) 0.0297(12) Uani 0.50 1 d PD A 2
C207 C 0.11988(13) 0.51954(15) 0.06333(18) 0.0320(17) Uani 0.50 1 d PD A 2
C208 C 0.12553(14) 0.56870(17) 0.09883(16) 0.0393(15) Uani 0.50 1 d PD A 2
C209 C 0.04821(14) 0.6233(2) 0.10653(16) 0.0360(18) Uani 0.50 1 d PD A 2
C210 C -0.00405(13) 0.60696(18) 0.07577(16) 0.0324(13) Uani 0.50 1 d PD A 2
C211 C -0.10234(18) 0.55350(16) 0.11220(14) 0.0290(16) Uani 0.50 1 d PD A 2
C212 C -0.07658(16) 0.61549(18) 0.10573(14) 0.0337(17) Uani 0.50 1 d PD A 2
C213 C -0.09527(19) 0.6336(2) 0.16879(13) 0.0420(18) Uani 0.50 1 d PD A 2
C214 C -0.1339(2) 0.5852(2) 0.21412(12) 0.040(2) Uani 0.50 1 d PD A 2
C215 C -0.1380(2) 0.53574(17) 0.17953(12) 0.0375(18) Uani 0.50 1 d PD A 2
C216 C -0.08696(17) 0.39309(15) 0.19177(11) 0.040(2) Uani 0.50 1 d PD A 2
C217 C -0.13110(19) 0.45724(15) 0.21817(11) 0.0399(18) Uani 0.50 1 d PD A 2
C218 C -0.1179(2) 0.42503(16) 0.29323(12) 0.044(2) Uani 0.50 1 d PD A 2
C219 C -0.06462(17) 0.34062(17) 0.31311(12) 0.0490(19) Uani 0.50 1 d PD A 2
C220 C -0.04415(16) 0.32035(17) 0.25057(11) 0.047(2) Uani 0.50 1 d PD A 2
C221 C 0.06802(14) 0.28347(17) 0.17636(11) 0.0384(16) Uani 0.50 1 d PD A 2
C222 C 0.03071(14) 0.26753(19) 0.24312(11) 0.0463(16) Uani 0.50 1 d PD A 2
C223 C 0.08917(15) 0.2321(2) 0.29785(12) 0.046(2) Uani 0.50 1 d PD A 2
C224 C 0.16110(15) 0.2277(2) 0.26545(12) 0.0454(17) Uani 0.50 1 d PD A 2
C225 C 0.14818(15) 0.25958(19) 0.19066(12) 0.042(2) Uani 0.50 1 d PD A 2
C226 C 0.14524(13) 0.37810(14) 0.08797(14) 0.0303(12) Uani 0.50 1 d PD A 2
C227 C 0.18610(17) 0.30626(16) 0.14781(14) 0.033(2) Uani 0.50 1 d PD A 2
C228 C 0.2389(2) 0.32144(17) 0.17727(13) 0.0368(19) Uani 0.50 1 d PD A 2
C229 C 0.23070(19) 0.40284(15) 0.13653(14) 0.0354(18) Uani 0.50 1 d PD A 2
C230 C 0.17458(15) 0.43787(13) 0.08085(15) 0.0315(18) Uani 0.50 1 d PD A 2
C231 C 0.15314(16) 0.50860(16) 0.38436(15) 0.044(2) Uani 0.50 1 d PD A 2
C232 C 0.07960(14) 0.51365(16) 0.41683(15) 0.045(2) Uani 0.50 1 d PD A 2
C233 C 0.08878(14) 0.43081(15) 0.45791(16) 0.047(2) Uani 0.50 1 d PD A 2
C234 C 0.16725(15) 0.37540(15) 0.44996(16) 0.0412(19) Uani 0.50 1 d PD A 2
C235 C 0.20737(16) 0.42316(15) 0.40447(14) 0.0410(15) Uani 0.50 1 d PD A 2
C236 C 0.15339(16) 0.56268(18) 0.31682(12) 0.0446(18) Uani 0.50 1 d PD A 2
C237 C 0.20723(16) 0.53295(16) 0.26690(12) 0.0460(16) Uani 0.50 1 d PD A 2
C238 C 0.16810(16) 0.57574(19) 0.19902(13) 0.044(2) Uani 0.50 1 d PD A 2
C239 C 0.09026(14) 0.6303(2) 0.20661(13) 0.0469(17) Uani 0.50 1 d PD A 2
C240 C 0.08053(14) 0.6224(2) 0.27961(12) 0.048(5) Uani 0.50 1 d PD A 2
C241 C 0.00995(15) 0.57135(18) 0.38056(13) 0.053(2) Uani 0.50 1 d PD A 2
C242 C 0.01033(15) 0.6268(2) 0.31023(13) 0.049(2) Uani 0.50 1 d PD A 2
C243 C -0.05318(18) 0.6399(2) 0.26998(12) 0.046(2) Uani 0.50 1 d PD A 2
C244 C -0.09303(19) 0.5927(2) 0.31485(13) 0.053(3) Uani 0.50 1 d PD A 2
C245 C -0.05398(18) 0.55008(18) 0.38262(14) 0.053(3) Uani 0.50 1 d PD A 2
C246 C 0.02673(15) 0.41070(16) 0.45969(16) 0.0488(18) Uani 0.50 1 d PD A 2
C247 C -0.04581(17) 0.47133(15) 0.42178(16) 0.047(3) Uani 0.50 1 d PD A 2
C248 C -0.07568(18) 0.43183(16) 0.39369(15) 0.051(2) Uani 0.50 1 d PD A 2
C249 C -0.02217(17) 0.34710(17) 0.41375(17) 0.053(2) Uani 0.50 1 d PD A 2
C250 C 0.04135(15) 0.33396(17) 0.45409(17) 0.054(2) Uani 0.50 1 d PD A 2
C251 C 0.18100(16) 0.30122(18) 0.44442(16) 0.043(2) Uani 0.50 1 d PD A 2
C252 C 0.11670(14) 0.28096(19) 0.44642(17) 0.042(3) Uani 0.50 1 d PD A 2
C253 C 0.13159(15) 0.2383(2) 0.39847(15) 0.0479(18) Uani 0.50 1 d PD A 2
C254 C 0.20389(17) 0.2341(2) 0.36604(14) 0.046(2) Uani 0.50 1 d PD A 2
C255 C 0.23483(17) 0.27286(19) 0.39403(15) 0.0431(19) Uani 0.50 1 d PD A 2
C256 C 0.2589(2) 0.39531(16) 0.35630(13) 0.042(2) Uani 0.50 1 d PD A 2
C257 C 0.2729(2) 0.31869(18) 0.35077(13) 0.042(2) Uani 0.50 1 d PD A 2
C258 C 0.2824(2) 0.32722(18) 0.27779(13) 0.0392(19) Uani 0.50 1 d PD A 2
C259 C 0.2732(2) 0.40921(16) 0.23805(12) 0.0385(19) Uani 0.50 1 d PD A 2
C260 C 0.25903(19) 0.45116(15) 0.28598(13) 0.0392(17) Uani 0.50 1 d PD A 2
C261 C 0.2406(2) 0.45073(15) 0.16915(14) 0.0328(17) Uani 0.50 1 d PD A 2
C262 C 0.18563(17) 0.53710(16) 0.14904(15) 0.0384(15) Uani 0.50 1 d PD A 2
C263 C 0.02720(14) 0.6486(2) 0.16498(15) 0.045(2) Uani 0.50 1 d PD A 2
C264 C -0.04741(17) 0.6542(2) 0.19788(13) 0.0435(18) Uani 0.50 1 d PD A 2
C265 C -0.1268(2) 0.55733(19) 0.28800(12) 0.045(2) Uani 0.50 1 d PD A 2
C266 C -0.1183(2) 0.47398(16) 0.32908(13) 0.047(2) Uani 0.50 1 d PD A 2
C267 C -0.00992(16) 0.3026(2) 0.36996(15) 0.051(2) Uani 0.50 1 d PD A 2
C268 C 0.06952(14) 0.2462(2) 0.36184(14) 0.052(2) Uani 0.50 1 d PD A 2
C269 C 0.21640(19) 0.2375(2) 0.29574(12) 0.041(2) Uani 0.50 1 d PD A 2
C270 C 0.2571(2) 0.2859(2) 0.24989(12) 0.043(2) Uani 0.50 1 d PD A 2
C301 C 0.50958(8) 0.99099(8) 0.03952(8) 0.0225(5) Uani 1 1 d D . .
C302 C 0.50962(7) 1.06557(9) 0.04797(10) 0.0223(5) Uani 1 1 d D . .
C303 C 0.43883(9) 1.10679(10) 0.07835(9) 0.0224(5) Uani 1 1 d D . .
C304 C 0.39671(9) 1.05607(9) 0.10218(8) 0.0226(5) Uani 1 1 d D . .
C305 C 0.44120(9) 0.98330(8) 0.08685(8) 0.0222(5) Uani 1 1 d D . .
C306 C 0.58463(8) 0.91652(8) 0.07025(9) 0.0236(5) Uani 1 1 d D . .
C307 C 0.58556(8) 0.84332(9) 0.12153(8) 0.0244(5) Uani 1 1 d D . .
C308 C 0.65740(9) 0.79940(10) 0.16427(7) 0.0263(5) Uani 1 1 d D . .
C309 C 0.69849(9) 0.84907(9) 0.14097(8) 0.0250(5) Uani 1 1 d D . .
C310 C 0.65152(9) 0.92273(8) 0.08423(9) 0.0243(5) Uani 1 1 d D . .
C311 C 0.57724(7) 1.06859(9) 0.06027(9) 0.0237(5) Uani 1 1 d D . .
C312 C 0.65189(8) 0.99679(8) 0.07669(9) 0.0248(5) Uani 1 1 d D . .
C313 C 0.69324(9) 0.99950(8) 0.12761(8) 0.0254(5) Uani 1 1 d D . .
C314 C 0.64650(9) 1.07295(10) 0.14224(8) 0.0259(5) Uani 1 1 d D . .
C315 C 0.57509(7) 1.11529(10) 0.10113(9) 0.0243(5) Uani 1 1 d D . .
C316 C 0.43546(9) 1.15463(11) 0.11612(8) 0.0236(5) Uani 1 1 d D . .
C317 C 0.50531(8) 1.15807(12) 0.12786(8) 0.0253(5) Uani 1 1 d D . .
C318 C 0.50504(8) 1.15807(12) 0.19792(7) 0.0244(5) Uani 1 1 d D . .
C319 C 0.43480(9) 1.15387(12) 0.22978(6) 0.0252(5) Uani 1 1 d D . .
C320 C 0.39167(9) 1.15051(11) 0.18000(7) 0.0249(5) Uani 1 1 d D . .
C321 C 0.35283(11) 1.05495(9) 0.16284(7) 0.0241(5) Uani 1 1 d D . .
C322 C 0.35190(11) 1.10235(9) 0.20259(7) 0.0241(5) Uani 1 1 d D . .
C323 C 0.35286(11) 1.05516(9) 0.27618(7) 0.0254(5) Uani 1 1 d D . .
C324 C 0.35610(11) 0.97905(8) 0.28196(6) 0.0250(5) Uani 1 1 d D . .
C325 C 0.35618(11) 0.97879(8) 0.21224(7) 0.0239(5) Uani 1 1 d D . .
C326 C 0.44497(9) 0.90981(8) 0.13513(7) 0.0235(5) Uani 1 1 d D . .
C327 C 0.40215(10) 0.90727(8) 0.19915(7) 0.0254(5) Uani 1 1 d D . .
C328 C 0.44761(9) 0.83377(10) 0.25461(6) 0.0264(5) Uani 1 1 d D . .
C329 C 0.51927(8) 0.79066(10) 0.22576(7) 0.0262(5) Uani 1 1 d D . .
C330 C 0.51799(8) 0.83568(9) 0.15245(7) 0.0248(5) Uani 1 1 d D . .
C331 C 0.71932(9) 0.78273(10) 0.42878(9) 0.0271(6) Uani 1 1 d D . .
C332 C 0.71656(9) 0.86007(8) 0.42248(9) 0.0274(6) Uani 1 1 d D . .
C333 C 0.64379(8) 0.90310(8) 0.45206(9) 0.0263(5) Uani 1 1 d D . .
C334 C 0.60190(7) 0.85267(9) 0.47567(10) 0.0268(6) Uani 1 1 d D . .
C335 C 0.64831(8) 0.77820(10) 0.46115(10) 0.0277(6) Uani 1 1 d D . .
C336 C 0.75156(10) 0.75120(11) 0.37568(7) 0.0290(6) Uani 1 1 d D . .
C337 C 0.71332(9) 0.71504(12) 0.35256(7) 0.0292(6) Uani 1 1 d D . .
C338 C 0.72065(10) 0.73651(11) 0.27776(7) 0.0284(6) Uani 1 1 d D . .
C339 C 0.76181(11) 0.78658(10) 0.25414(6) 0.0282(6) Uani 1 1 d D . .
C340 C 0.78090(11) 0.79630(10) 0.31456(7) 0.0287(6) Uani 1 1 d D . .
C341 C 0.74513(11) 0.90281(8) 0.36356(7) 0.0282(6) Uani 1 1 d D . .
C342 C 0.77765(11) 0.87049(8) 0.30809(7) 0.0287(6) Uani 1 1 d D . .
C343 C 0.75606(11) 0.93755(8) 0.24174(7) 0.0282(6) Uani 1 1 d D . .
C344 C 0.70990(10) 1.01156(9) 0.25555(7) 0.0273(6) Uani 1 1 d D . .
C345 C 0.70272(9) 0.99032(9) 0.33022(7) 0.0266(5) Uani 1 1 d D . .
C346 C 0.60323(8) 0.98773(8) 0.41955(8) 0.0260(5) Uani 1 1 d D . .
C347 C 0.63327(8) 1.03188(10) 0.35796(7) 0.0265(5) Uani 1 1 d D . .
C348 C 0.56803(8) 1.09586(11) 0.31141(6) 0.0254(5) Uani 1 1 d D . .
C349 C 0.49757(8) 1.09167(11) 0.34347(7) 0.0254(5) Uani 1 1 d D . .
C350 C 0.51915(8) 1.02456(9) 0.40983(8) 0.0257(5) Uani 1 1 d D . .
C351 C 0.52038(8) 0.88887(8) 0.46604(9) 0.0266(5) Uani 1 1 d D . .
C352 C 0.47917(9) 0.97607(8) 0.43249(9) 0.0257(5) Uani 1 1 d D . .
C353 C 0.41551(10) 0.99302(8) 0.38975(8) 0.0261(5) Uani 1 1 d D . .
C354 C 0.41878(10) 0.91645(8) 0.39584(8) 0.0262(5) Uani 1 1 d D . .
C355 C 0.48357(9) 0.85176(8) 0.44262(9) 0.0276(6) Uani 1 1 d D . .
C356 C 0.61229(8) 0.74313(11) 0.43877(9) 0.0293(6) Uani 1 1 d D . .
C357 C 0.52818(8) 0.78061(10) 0.42907(9) 0.0294(6) Uani 1 1 d D . .
C358 C 0.50967(8) 0.77053(11) 0.36878(8) 0.0281(6) Uani 1 1 d D . .
C359 C 0.58218(8) 0.72789(12) 0.34047(7) 0.0290(6) Uani 1 1 d D . .
C360 C 0.64524(8) 0.71083(12) 0.38331(8) 0.0287(6) Uani 1 1 d D . .
C361 C 0.58975(8) 0.74298(12) 0.26775(7) 0.0281(6) Uani 1 1 d D . .
C362 C 0.66147(9) 0.74796(12) 0.23513(7) 0.0267(6) Uani 1 1 d D . .
C363 C 0.74561(11) 0.84969(9) 0.18755(7) 0.0266(6) Uani 1 1 d D . .
C364 C 0.74322(11) 0.92792(8) 0.18114(7) 0.0267(6) Uani 1 1 d D . .
C365 C 0.64878(8) 1.07714(11) 0.20881(7) 0.0262(5) Uani 1 1 d D . .
C366 C 0.57507(8) 1.12132(12) 0.23779(7) 0.0257(5) Uani 1 1 d D . .
C367 C 0.43266(9) 1.11265(11) 0.30302(7) 0.0255(5) Uani 1 1 d D . .
C368 C 0.39003(10) 1.06174(10) 0.32674(7) 0.0252(5) Uani 1 1 d D . .
C369 C 0.39652(11) 0.90629(8) 0.33867(7) 0.0268(5) Uani 1 1 d D . .
C370 C 0.44376(10) 0.83058(9) 0.32449(7) 0.0276(6) Uani 1 1 d D . .
Mn1 Mn 0.0000 0.0000 0.0000 0.02454(13) Uani 1 2 d S . .
N1 N -0.07926(12) 0.03187(13) 0.07627(11) 0.0252(5) Uani 1 1 d . . .
N2 N -0.06919(12) 0.11195(13) -0.07523(11) 0.0244(4) Uani 1 1 d . . .
C11 C -0.05978(15) 0.13270(16) -0.14602(13) 0.0252(5) Uani 1 1 d . . .
C12 C -0.12538(16) 0.20802(16) -0.18145(14) 0.0300(6) Uani 1 1 d . . .
H12 H -0.1335 0.2357 -0.2305 0.036 Uiso 1 1 calc R . .
C13 C -0.17331(16) 0.23190(17) -0.13130(14) 0.0308(6) Uani 1 1 d . . .
H13 H -0.2207 0.2800 -0.1389 0.037 Uiso 1 1 calc R . .
C14 C -0.13885(15) 0.17049(16) -0.06412(14) 0.0258(5) Uani 1 1 d . . .
C15 C -0.17277(15) 0.16854(16) 0.00164(14) 0.0269(5) Uani 1 1 d . . .
C16 C -0.14410(15) 0.10423(17) 0.06680(14) 0.0274(6) Uani 1 1 d . . .
C17 C -0.17476(16) 0.10639(18) 0.13429(14) 0.0339(6) Uani 1 1 d . . .
H17 H -0.2201 0.1491 0.1428 0.041 Uiso 1 1 calc R . .
C18 C -0.12713(16) 0.03645(17) 0.18330(15) 0.0326(6) Uani 1 1 d . . .
H18 H -0.1325 0.0212 0.2324 0.039 Uiso 1 1 calc R . .
C19 C -0.06643(15) -0.01061(16) 0.14662(14) 0.0265(5) Uani 1 1 d . . .
C20 C 0.00299(15) 0.08582(16) -0.17907(13) 0.0254(5) Uani 1 1 d . . .
C21 C -0.00048(11) 0.11858(11) -0.25829(6) 0.0268(5) Uani 1 1 d G . .
C22 C 0.02828(11) 0.17614(11) -0.29564(8) 0.0304(6) Uani 1 1 d G . .
H22 H 0.0504 0.1950 -0.2716 0.037 Uiso 1 1 calc R . .
C23 C 0.02467(11) 0.20616(10) -0.36817(8) 0.0349(6) Uani 1 1 d G . .
H23 H 0.0443 0.2455 -0.3937 0.042 Uiso 1 1 calc R . .
C24 C -0.00770(12) 0.17863(12) -0.40336(6) 0.0383(7) Uani 1 1 d G . .
H24 H -0.0102 0.1992 -0.4529 0.046 Uiso 1 1 calc R . .
C25 C -0.03646(13) 0.12108(13) -0.36601(8) 0.0444(8) Uani 1 1 d G . .
H25 H -0.0586 0.1023 -0.3901 0.053 Uiso 1 1 calc R . .
C26 C -0.03285(12) 0.09105(11) -0.29347(8) 0.0385(7) Uani 1 1 d G . .
H26 H -0.0525 0.0517 -0.2679 0.046 Uiso 1 1 calc R . .
C27 C -0.24636(8) 0.24290(8) 0.00248(10) 0.0280(6) Uani 1 1 d G . .
C28 C -0.24583(8) 0.31945(10) -0.02268(10) 0.0315(6) Uani 1 1 d G . .
H28 H -0.1996 0.3253 -0.0414 0.038 Uiso 1 1 calc R . .
C29 C -0.31303(10) 0.38745(8) -0.02049(10) 0.0368(7) Uani 1 1 d G . .
H29 H -0.3127 0.4398 -0.0377 0.044 Uiso 1 1 calc R . .
C30 C -0.38075(8) 0.37890(9) 0.00686(11) 0.0390(7) Uani 1 1 d G . .
H30 H -0.4267 0.4254 0.0084 0.047 Uiso 1 1 calc R . .
C31 C -0.38128(8) 0.30235(11) 0.03202(11) 0.0399(7) Uani 1 1 d G . .
H31 H -0.4276 0.2965 0.0507 0.048 Uiso 1 1 calc R . .
C32 C -0.31408(10) 0.23435(8) 0.02983(10) 0.0335(6) Uani 1 1 d G . .
H32 H -0.3144 0.1820 0.0470 0.040 Uiso 1 1 calc R . .
N401 N 0.07412(12) 0.06646(12) 0.02490(10) 0.0243(4) Uani 1 1 d D . .
C402 C 0.02890(17) 0.11902(19) 0.06503(17) 0.0402(7) Uani 1 1 d D . .
H40A H 0.0213 0.0849 0.1125 0.048 Uiso 1 1 calc R . .
H40B H -0.0233 0.1569 0.0422 0.048 Uiso 1 1 calc R . .
C403 C 0.14906(17) 0.00680(16) 0.06221(17) 0.0402(7) Uani 1 1 d D . .
H40C H 0.1820 -0.0263 0.0338 0.048 Uiso 1 1 calc R . .
H40D H 0.1395 -0.0306 0.1069 0.048 Uiso 1 1 calc R . .
C404 C 0.09007(18) 0.11718(19) -0.04329(13) 0.0368(7) Uani 1 1 d D . .
H40E H 0.0400 0.1606 -0.0675 0.044 Uiso 1 1 calc R . .
H40F H 0.1171 0.0831 -0.0722 0.044 Uiso 1 1 calc R . .
C405 C 0.06995(15) 0.16839(17) 0.07046(15) 0.0332(6) Uani 1 1 d D . .
H40G H 0.0390 0.2273 0.0446 0.040 Uiso 1 1 calc R . .
H40H H 0.0749 0.1605 0.1199 0.040 Uiso 1 1 calc R . .
C406 C 0.19260(15) 0.04910(15) 0.07691(15) 0.0336(6) Uani 1 1 d D . .
H40I H 0.1954 0.0363 0.1278 0.040 Uiso 1 1 calc R . .
H40J H 0.2466 0.0294 0.0600 0.040 Uiso 1 1 calc R . .
C407 C 0.14039(17) 0.15617(18) -0.03598(12) 0.0332(6) Uani 1 1 d D . .
H40K H 0.1923 0.1331 -0.0557 0.040 Uiso 1 1 calc R . .
H40L H 0.1155 0.2158 -0.0620 0.040 Uiso 1 1 calc R . .
N408 N 0.14949(11) 0.13976(12) 0.04000(10) 0.0253(5) Uani 1 1 d D . .
C409 C 0.19279(15) 0.18372(16) 0.04767(15) 0.0327(6) Uani 1 1 d D . .
H40M H 0.2017 0.1700 0.0973 0.049 Uiso 1 1 calc R . .
H40N H 0.1620 0.2427 0.0258 0.049 Uiso 1 1 calc R . .
H40O H 0.2431 0.1673 0.0249 0.049 Uiso 1 1 calc R . .
N501 N 0.5860(3) 0.5462(3) 0.1371(3) 0.060(3) Uani 0.60 1 d PD B 1
C502 C 0.5395(3) 0.6130(4) 0.0755(3) 0.066(2) Uani 0.60 1 d PD B 1
H50A H 0.4860 0.6422 0.0897 0.079 Uiso 0.60 1 calc PR B 1
H50B H 0.5356 0.5902 0.0417 0.079 Uiso 0.60 1 calc PR B 1
C503 C 0.5995(4) 0.5821(5) 0.1821(2) 0.0467(18) Uani 0.60 1 d PD B 1
H50C H 0.6248 0.5385 0.2267 0.056 Uiso 0.60 1 calc PR B 1
H50D H 0.5487 0.6212 0.1927 0.056 Uiso 0.60 1 calc PR B 1
C504 C 0.6618(4) 0.4978(3) 0.1141(4) 0.064(2) Uani 0.60 1 d PD B 1
H50E H 0.6545 0.4673 0.0889 0.076 Uiso 0.60 1 calc PR B 1
H50F H 0.6965 0.4575 0.1554 0.076 Uiso 0.60 1 calc PR B 1
C505 C 0.5762(3) 0.6733(4) 0.0405(4) 0.053(3) Uani 0.60 1 d PD B 1
H50G H 0.5783 0.6856 -0.0105 0.063 Uiso 0.60 1 calc PR B 1
H50H H 0.5445 0.7251 0.0489 0.063 Uiso 0.60 1 calc PR B 1
C506 C 0.6514(5) 0.6265(5) 0.1465(3) 0.038(3) Uani 0.60 1 d PD B 1
H50I H 0.6285 0.6811 0.1506 0.046 Uiso 0.60 1 calc PR B 1
H50J H 0.7040 0.5949 0.1694 0.046 Uiso 0.60 1 calc PR B 1
C507 C 0.7005(4) 0.5516(3) 0.0664(4) 0.0421(18) Uani 0.60 1 d PD B 1
H50K H 0.7559 0.5280 0.0811 0.050 Uiso 0.60 1 calc PR B 1
H50L H 0.6987 0.5552 0.0177 0.050 Uiso 0.60 1 calc PR B 1
N508 N 0.6574(2) 0.6353(3) 0.0709(3) 0.023(3) Uani 0.60 1 d PD B 1
C509 C 0.6994(3) 0.6868(4) 0.0317(4) 0.0249(15) Uani 0.60 1 d PD B 1
H50M H 0.7501 0.6644 0.0548 0.037 Uiso 0.60 1 calc PR B 1
H50N H 0.6682 0.7427 0.0307 0.037 Uiso 0.60 1 calc PR B 1
H50O H 0.7074 0.6870 -0.0161 0.037 Uiso 0.60 1 calc PR B 1
N510 N 0.5656(5) 0.5669(5) 0.1401(5) 0.066(4) Uani 0.40 1 d PD B 2
C511 C 0.5190(4) 0.6539(5) 0.1013(5) 0.073(3) Uani 0.40 1 d PD B 2
H51A H 0.4954 0.6828 0.1347 0.088 Uiso 0.40 1 calc PR B 2
H51B H 0.4761 0.6600 0.0749 0.088 Uiso 0.40 1 calc PR B 2
C512 C 0.6213(7) 0.5604(8) 0.1867(4) 0.101(8) Uani 0.40 1 d PD B 2
H51C H 0.6587 0.5025 0.2079 0.122 Uiso 0.40 1 calc PR B 2
H51D H 0.5926 0.5794 0.2248 0.122 Uiso 0.40 1 calc PR B 2
C513 C 0.6104(7) 0.5280(6) 0.0900(7) 0.091(5) Uani 0.40 1 d PD B 2
H51E H 0.5743 0.5393 0.0538 0.109 Uiso 0.40 1 calc PR B 2
H51F H 0.6364 0.4681 0.1145 0.109 Uiso 0.40 1 calc PR B 2
C514 C 0.5693(5) 0.6926(5) 0.0507(5) 0.042(3) Uani 0.40 1 d PD B 2
H51G H 0.5577 0.7023 0.0021 0.050 Uiso 0.40 1 calc PR B 2
H51H H 0.5579 0.7457 0.0541 0.050 Uiso 0.40 1 calc PR B 2
C515 C 0.6660(7) 0.6117(8) 0.1466(5) 0.041(4) Uani 0.40 1 d PD B 2
H51I H 0.6466 0.6614 0.1586 0.049 Uiso 0.40 1 calc PR B 2
H51J H 0.7224 0.5798 0.1594 0.049 Uiso 0.40 1 calc PR B 2
C516 C 0.6717(6) 0.5592(6) 0.0554(6) 0.072(5) Uani 0.40 1 d PD B 2
H51K H 0.7244 0.5170 0.0745 0.086 Uiso 0.40 1 calc PR B 2
H51L H 0.6707 0.5717 0.0045 0.086 Uiso 0.40 1 calc PR B 2
N517 N 0.6538(4) 0.6351(5) 0.0697(5) 0.042(6) Uani 0.40 1 d PD B 2
C518 C 0.7050(7) 0.6746(8) 0.0280(8) 0.071(6) Uani 0.40 1 d PD B 2
H51M H 0.7596 0.6339 0.0350 0.106 Uiso 0.40 1 calc PR B 2
H51N H 0.6992 0.7185 0.0432 0.106 Uiso 0.40 1 calc PR B 2
H51O H 0.6900 0.6973 -0.0216 0.106 Uiso 0.40 1 calc PR B 2
C601 C 0.46195(13) 0.30686(13) 0.27451(11) 0.0386(7) Uani 1 1 d GD . .
H501 H 0.4414 0.2727 0.2699 0.046 Uiso 1 1 calc R . .
C602 C 0.48364(17) 0.29605(16) 0.34009(10) 0.0613(10) Uani 1 1 d GD . .
H502 H 0.4779 0.2545 0.3803 0.074 Uiso 1 1 calc R . .
C603 C 0.5137(2) 0.3460(2) 0.34687(15) 0.108(2) Uani 1 1 d GD . .
H503 H 0.5286 0.3386 0.3917 0.130 Uiso 1 1 calc R . .
C604 C 0.5221(2) 0.4067(2) 0.2881(2) 0.130(3) Uani 1 1 d GD . .
H504 H 0.5427 0.4408 0.2927 0.156 Uiso 1 1 calc R . .
C605 C 0.50041(19) 0.41751(17) 0.22250(17) 0.0951(18) Uani 1 1 d GD . .
H505 H 0.5061 0.4590 0.1823 0.114 Uiso 1 1 calc R . .
C606 C 0.47033(14) 0.36759(14) 0.21572(10) 0.0480(8) Uani 1 1 d GD . .
C607 C 0.44771(18) 0.3791(2) 0.14786(16) 0.0547(10) Uani 1 1 d D . .
N608 N 0.43038(19) 0.3892(2) 0.09283(16) 0.0790(13) Uani 1 1 d D . .
C701 C 0.07565(10) 0.04706(17) 0.41940(11) 0.0536(9) Uani 1 1 d GD . .
H701 H 0.0308 0.0528 0.3994 0.064 Uiso 1 1 calc R . .
C702 C 0.07320(11) 0.04847(18) 0.48624(11) 0.0663(12) Uani 1 1 d GD . .
H702 H 0.0267 0.0552 0.5119 0.080 Uiso 1 1 calc R . .
C703 C 0.13883(13) 0.04001(16) 0.51557(8) 0.0511(9) Uani 1 1 d GD . .
H703 H 0.1372 0.0410 0.5613 0.061 Uiso 1 1 calc R . .
C704 C 0.20691(11) 0.03015(15) 0.47806(10) 0.0440(8) Uani 1 1 d GD . .
H704 H 0.2518 0.0244 0.4981 0.053 Uiso 1 1 calc R . .
C705 C 0.20936(9) 0.02874(14) 0.41122(9) 0.0384(7) Uani 1 1 d GD . .
H705 H 0.2559 0.0220 0.3856 0.046 Uiso 1 1 calc R . .
C706 C 0.14373(11) 0.03719(14) 0.38189(8) 0.0337(6) Uani 1 1 d GD . .
C707 C 0.14576(16) 0.03716(18) 0.31228(14) 0.0356(6) Uani 1 1 d D . .
N708 N 0.14652(17) 0.03810(19) 0.25620(14) 0.0486(7) Uani 1 1 d D . .
Cl1A Cl 0.86412(8) 0.29750(8) 0.11359(6) 0.0543(4) Uani 0.6956(17) 1 d PDU C 1
Cl2A Cl 0.95563(6) 0.14366(7) 0.24553(6) 0.0455(3) Uani 0.6956(17) 1 d PDU C 1
C1A C 0.81509(12) 0.25274(15) 0.18050(12) 0.0421(9) Uani 0.6956(17) 1 d PGDU C 1
C2A C 0.85499(10) 0.18604(15) 0.23893(12) 0.0401(8) Uani 0.6956(17) 1 d PGDU C 1
C3A C 0.81419(15) 0.15020(17) 0.29109(12) 0.0533(9) Uani 0.6956(17) 1 d PGDU C 1
H3A H 0.8415 0.1046 0.3310 0.064 Uiso 0.6956(17) 1 calc PR C 1
C4A C 0.73349(15) 0.1811(2) 0.28481(15) 0.0687(14) Uani 0.6956(17) 1 d PGDU C 1
H4A H 0.7056 0.1566 0.3205 0.082 Uiso 0.6956(17) 1 calc PR C 1
C5A C 0.69359(10) 0.2478(2) 0.22638(17) 0.0701(14) Uani 0.6956(17) 1 d PGDU C 1
H5A H 0.6384 0.2689 0.2221 0.084 Uiso 0.6956(17) 1 calc PR C 1
C6A C 0.73438(12) 0.28361(16) 0.17422(14) 0.0563(9) Uani 0.6956(17) 1 d PGDU C 1
H6A H 0.7071 0.3292 0.1343 0.068 Uiso 0.6956(17) 1 calc PR C 1
Cl1B Cl 0.85231(18) 0.2061(2) 0.47028(17) 0.0652(10) Uani 0.3044(17) 1 d PD C 2
Cl2B Cl 0.68937(18) 0.1947(2) 0.49424(17) 0.0653(10) Uani 0.3044(17) 1 d PD C 2
C1B C 0.8130(3) 0.1899(5) 0.4103(2) 0.0499(5) Uiso 0.3044(17) 1 d PGD C 2
C2B C 0.7422(3) 0.1839(5) 0.4211(2) 0.0499(5) Uiso 0.3044(17) 1 d PGD C 2
C3B C 0.7119(3) 0.1716(5) 0.3715(3) 0.0499(5) Uiso 0.3044(17) 1 d PGD C 2
H3B H 0.6635 0.1675 0.3789 0.060 Uiso 0.3044(17) 1 calc PR C 2
C4B C 0.7525(4) 0.1654(6) 0.3111(3) 0.0499(5) Uiso 0.3044(17) 1 d PGD C 2
H4B H 0.7318 0.1570 0.2773 0.060 Uiso 0.3044(17) 1 calc PR C 2
C5B C 0.8234(4) 0.1714(5) 0.3003(2) 0.0499(5) Uiso 0.3044(17) 1 d PGD C 2
H5B H 0.8511 0.1672 0.2591 0.060 Uiso 0.3044(17) 1 calc PR C 2
C6B C 0.8536(3) 0.1837(5) 0.3499(3) 0.0499(5) Uiso 0.3044(17) 1 d PGD C 2
H6B H 0.9021 0.1878 0.3425 0.060 Uiso 0.3044(17) 1 calc PR C 2
C1H C 0.71063(19) 0.2370(3) 0.4331(3) 0.0648(17) Uiso 0.24 1 d PG D 1
H1H H 0.6807 0.2341 0.4022 0.078 Uiso 0.24 1 d PG D 1
C2H C 0.7161(3) 0.1906(4) 0.5038(3) 0.0648(17) Uiso 0.24 1 d PG D 1
H2H H 0.6898 0.1561 0.5214 0.078 Uiso 0.24 1 d PG D 1
C3H C 0.7599(3) 0.1949(4) 0.5489(2) 0.0648(17) Uiso 0.24 1 d PG D 1
H3H H 0.7636 0.1632 0.5973 0.078 Uiso 0.24 1 d PG D 1
C4H C 0.7983(4) 0.2455(4) 0.52322(14) 0.0648(17) Uiso 0.24 1 d PG D 1
H4H H 0.8283 0.2484 0.5540 0.078 Uiso 0.24 1 d PG D 1
C5H C 0.7929(3) 0.2918(2) 0.45245(15) 0.0648(17) Uiso 0.24 1 d PG D 1
H5H H 0.8191 0.3263 0.4349 0.078 Uiso 0.24 1 d PG D 1
C6H C 0.74904(15) 0.2875(2) 0.40737(17) 0.0648(17) Uiso 0.24 1 d PG D 1
C7H C 0.74339(19) 0.33553(18) 0.33433(16) 0.058(3) Uiso 0.24 1 d PG D 1
N8H N 0.7401(3) 0.3745(2) 0.27584(16) 0.058(3) Uiso 0.24 1 d PG D 1
Cl1C Cl 0.7629(2) 0.34977(16) 0.32191(15) 0.0474(9) Uani 0.22 1 d PGD E 3
Cl2C Cl 0.89030(16) 0.18614(18) 0.42390(18) 0.0514(10) Uani 0.22 1 d PGD E 3
C1C C 0.7382(2) 0.2955(4) 0.4023(3) 0.0499(5) Uiso 0.22 1 d PGD E 3
C2C C 0.7935(2) 0.2227(5) 0.4464(4) 0.0499(5) Uiso 0.22 1 d PGD E 3
C3C C 0.7721(3) 0.1815(5) 0.5112(4) 0.0549(6) Uiso 0.22 1 d PGD E 3
H3C H 0.8100 0.1318 0.5413 0.066 Uiso 0.22 1 calc PR E 3
C4C C 0.6954(3) 0.2130(5) 0.5320(3) 0.0499(5) Uiso 0.22 1 d PGD E 3
H4C H 0.6808 0.1848 0.5763 0.060 Uiso 0.22 1 calc PR E 3
C5C C 0.6400(3) 0.2857(5) 0.4879(4) 0.0499(5) Uiso 0.22 1 d PGD E 3
H5C H 0.5876 0.3072 0.5021 0.060 Uiso 0.22 1 calc PR E 3
C6C C 0.6614(2) 0.3270(4) 0.4231(3) 0.0499(5) Uiso 0.22 1 d PGD E 3
H6C H 0.6236 0.3767 0.3930 0.060 Uiso 0.22 1 calc PR E 3
C1M C 0.8012(15) 0.2233(17) 0.4360(14) 0.0648(17) Uiso 0.08 1 d PG D 4
H1M H 0.8441 0.2092 0.4065 0.078 Uiso 0.08 1 d PG D 4
C2M C 0.8036(18) 0.1697(17) 0.5038(15) 0.0648(17) Uiso 0.08 1 d PG D 4
H2M H 0.8482 0.1190 0.5208 0.078 Uiso 0.08 1 d PG D 4
C3M C 0.7408(19) 0.1902(18) 0.5469(12) 0.0648(17) Uiso 0.08 1 d PG D 4
H3M H 0.7425 0.1536 0.5933 0.078 Uiso 0.08 1 d PG D 4
C4M C 0.6757(18) 0.2643(19) 0.5221(13) 0.0648(17) Uiso 0.08 1 d PG D 4
H4M H 0.6327 0.2783 0.5516 0.078 Uiso 0.08 1 d PG D 4
C5M C 0.6733(14) 0.3179(16) 0.4543(13) 0.0648(17) Uiso 0.08 1 d PG D 4
H5M H 0.6287 0.3686 0.4374 0.078 Uiso 0.08 1 d PG D 4
C6M C 0.7360(13) 0.2974(14) 0.4112(11) 0.0648(17) Uiso 0.08 1 d PG D 4
C7M C 0.7334(17) 0.3528(18) 0.3411(12) 0.058(3) Uiso 0.08 1 d PG D 4
N8M N 0.730(2) 0.399(2) 0.2851(13) 0.058(3) Uiso 0.08 1 d PG D 4
C1N C 0.8378(13) 0.2371(17) 0.3968(15) 0.0648(17) Uiso 0.08 1 d PG D 5
H1N H 0.8800 0.2441 0.3690 0.078 Uiso 0.08 1 d PG D 5
C2N C 0.8527(16) 0.1713(18) 0.4595(16) 0.0648(17) Uiso 0.08 1 d PG D 5
H2N H 0.9051 0.1333 0.4745 0.078 Uiso 0.08 1 d PG D 5
C3N C 0.791(2) 0.1610(16) 0.5002(13) 0.0648(17) Uiso 0.08 1 d PG D 5
H3N H 0.8013 0.1161 0.5430 0.078 Uiso 0.08 1 d PG D 5
C4N C 0.7146(18) 0.217(2) 0.4783(14) 0.0648(17) Uiso 0.08 1 d PG D 5
H4N H 0.6725 0.2096 0.5061 0.078 Uiso 0.08 1 d PG D 5
C5N C 0.6997(13) 0.2823(17) 0.4156(14) 0.0648(17) Uiso 0.08 1 d PG D 5
H5N H 0.6474 0.3203 0.4006 0.078 Uiso 0.08 1 d PG D 5
C6N C 0.7613(13) 0.2926(13) 0.3749(11) 0.0648(17) Uiso 0.08 1 d PG D 5
C7N C 0.7457(17) 0.3605(16) 0.3102(12) 0.058(3) Uiso 0.08 1 d PG D 5
N8N N 0.732(2) 0.4157(19) 0.2585(14) 0.058(3) Uiso 0.08 1 d PG D 5
Cl1J Cl 0.2514(10) 0.85790(19) 0.2461(4) 0.043(3) Uani 0.11 1 d PGU G 1
Cl2J Cl 0.36460(16) 0.78545(11) 0.13757(15) 0.054(2) Uani 0.11 1 d PGU G 1
C1J C 0.2894(8) 0.75514(16) 0.2596(3) 0.0499(5) Uiso 0.11 1 d PG G 1
C2J C 0.3402(3) 0.72305(10) 0.21272(10) 0.0499(5) Uiso 0.11 1 d PG G 1
C3J C 0.36889(14) 0.64037(9) 0.22408(9) 0.0499(5) Uiso 0.11 1 d PG G 1
H3J H 0.4036 0.6184 0.1920 0.060 Uiso 0.11 1 d PG G 1
C4J C 0.3467(4) 0.58978(11) 0.2823(2) 0.0499(5) Uiso 0.11 1 d PG G 1
H4J H 0.3663 0.5333 0.2901 0.060 Uiso 0.11 1 d PG G 1
C5J C 0.2959(8) 0.62186(18) 0.3293(4) 0.0499(5) Uiso 0.11 1 d PG G 1
H5J H 0.2807 0.5873 0.3691 0.060 Uiso 0.11 1 d PG G 1
C6J C 0.2672(10) 0.7045(2) 0.3179(5) 0.0499(5) Uiso 0.11 1 d PG G 1
H6J H 0.2325 0.7265 0.3500 0.060 Uiso 0.11 1 d PG G 1
Cl1F Cl 0.33568(17) 0.80837(10) 0.13140(9) 0.0627(6) Uani 0.64 1 d PGDU G 2
Cl2F Cl 0.37831(10) 0.62098(9) 0.21824(10) 0.0813(5) Uani 0.64 1 d PGDU G 2
C1F C 0.3083(2) 0.77611(15) 0.21721(12) 0.0571(10) Uani 0.64 1 d PGDU G 2
C2F C 0.3270(2) 0.69414(14) 0.25536(14) 0.0669(13) Uani 0.64 1 d PGDU G 2
C3F C 0.3036(3) 0.67051(16) 0.32390(15) 0.088(2) Uani 0.64 1 d PGDU G 2
H3F H 0.3163 0.6145 0.3500 0.105 Uiso 0.64 1 calc PR G 2
C4F C 0.2614(3) 0.7289(2) 0.35429(14) 0.099(2) Uani 0.64 1 d PGDU G 2
H4F H 0.2454 0.7127 0.4011 0.119 Uiso 0.64 1 calc PR G 2
C5F C 0.2427(3) 0.8108(2) 0.31615(18) 0.0826(18) Uani 0.64 1 d PGDU G 2
H5F H 0.2139 0.8507 0.3369 0.099 Uiso 0.64 1 calc PR G 2
C6F C 0.2662(3) 0.83446(14) 0.24761(18) 0.0664(18) Uani 0.64 1 d PGDU G 2
H6F H 0.2534 0.8905 0.2215 0.080 Uiso 0.64 1 calc PR G 2
Cl1L Cl 0.2421(9) 0.8577(4) 0.2437(5) 0.045(2) Uani 0.15 1 d PGU G 3
Cl2L Cl 0.3320(6) 0.8260(5) 0.1096(3) 0.0550(18) Uani 0.15 1 d PGU G 3
C1L C 0.2884(6) 0.7604(4) 0.2408(3) 0.0499(5) Uiso 0.15 1 d PG G 3
C2L C 0.3291(5) 0.7463(4) 0.1825(3) 0.0499(5) Uiso 0.15 1 d PG G 3
C3L C 0.3646(6) 0.6677(5) 0.1809(5) 0.0499(5) Uiso 0.15 1 d PG G 3
H3L H 0.3924 0.6580 0.1411 0.060 Uiso 0.15 1 d PG G 3
C4L C 0.3594(8) 0.6032(4) 0.2377(6) 0.0499(5) Uiso 0.15 1 d PG G 3
H4L H 0.3837 0.5494 0.2366 0.060 Uiso 0.15 1 d PG G 3
C5L C 0.3187(8) 0.6173(4) 0.2960(6) 0.0499(5) Uiso 0.15 1 d PG G 3
H5L H 0.3152 0.5732 0.3348 0.060 Uiso 0.15 1 d PG G 3
C6L C 0.2832(8) 0.6959(4) 0.2976(4) 0.0499(5) Uiso 0.15 1 d PG G 3
H6L H 0.2554 0.7056 0.3374 0.060 Uiso 0.15 1 d PG G 3
Cl1E Cl 0.45470(9) 0.62284(10) 0.48675(8) 0.0453(4) Uani 0.50 1 d PD H 1
Cl2E Cl 0.50997(13) 0.57546(17) 0.35315(12) 0.0509(6) Uani 0.50 1 d PD H 1
C1E C 0.55292(11) 0.5706(2) 0.47406(14) 0.0499(5) Uiso 0.50 1 d PGD H 1
C2E C 0.57754(10) 0.55062(15) 0.41455(12) 0.0499(5) Uiso 0.50 1 d PGD H 1
C3E C 0.65683(10) 0.51138(14) 0.40399(11) 0.0499(5) Uiso 0.50 1 d PGD H 1
H3E H 0.6737 0.4977 0.3633 0.060 Uiso 0.50 1 calc PR H 1
C4E C 0.71150(10) 0.4921(2) 0.45295(17) 0.0499(5) Uiso 0.50 1 d PGD H 1
H4E H 0.7657 0.4653 0.4457 0.060 Uiso 0.50 1 calc PR H 1
C5E C 0.68688(14) 0.5122(2) 0.51246(18) 0.0499(5) Uiso 0.50 1 d PGD H 1
H5E H 0.7242 0.4990 0.5459 0.060 Uiso 0.50 1 calc PR H 1
C6E C 0.60759(15) 0.5514(2) 0.52302(15) 0.0499(5) Uiso 0.50 1 d PGD H 1
H6E H 0.5908 0.5651 0.5637 0.060 Uiso 0.50 1 calc PR H 1
Cl1D Cl 0.52850(11) 0.5548(2) 0.37118(16) 0.0513(13) Uani 0.28 1 d PRD H 2
Cl2D Cl 0.68922(15) 0.41006(16) 0.35671(13) 0.0506(7) Uani 0.28 1 d PRD H 2
C1D C 0.6096(2) 0.5168(4) 0.4239(3) 0.0499(5) Uiso 0.28 1 d PGD H 2
C2D C 0.6805(2) 0.4559(4) 0.4158(3) 0.0499(5) Uiso 0.28 1 d PGD H 2
C3D C 0.7446(2) 0.4278(4) 0.4585(3) 0.0499(5) Uiso 0.28 1 d PGD H 2
H3D H 0.7930 0.3862 0.4530 0.060 Uiso 0.28 1 calc PR H 2
C4D C 0.7378(3) 0.4605(4) 0.5092(3) 0.0499(5) Uiso 0.28 1 d PGD H 2
H4D H 0.7816 0.4413 0.5384 0.060 Uiso 0.28 1 calc PR H 2
C5D C 0.6670(3) 0.5213(4) 0.5173(3) 0.0499(5) Uiso 0.28 1 d PGD H 2
H5D H 0.6624 0.5437 0.5520 0.060 Uiso 0.28 1 calc PR H 2
C6D C 0.6029(3) 0.5495(4) 0.4746(3) 0.0499(5) Uiso 0.28 1 d PGD H 2
H6D H 0.5544 0.5911 0.4801 0.060 Uiso 0.28 1 calc PR H 2
Cl1K Cl 0.6862(5) 0.5192(5) 0.3393(4) 0.0482(19) Uiso 0.10 1 d PG H 3
Cl2K Cl 0.7186(6) 0.5008(7) 0.4920(4) 0.073(3) Uiso 0.10 1 d PG H 3
C1K C 0.6103(4) 0.5487(6) 0.3936(4) 0.0499(5) Uiso 0.10 1 d PG H 3
C2K C 0.6244(5) 0.5420(6) 0.4601(4) 0.0499(5) Uiso 0.10 1 d PG H 3
C3K C 0.5624(6) 0.5647(10) 0.5034(6) 0.0499(5) Uiso 0.10 1 d PG H 3
H3K H 0.5720 0.5602 0.5489 0.060 Uiso 0.10 1 d PG H 3
C4K C 0.4862(5) 0.5939(13) 0.4801(8) 0.0499(5) Uiso 0.10 1 d PG H 3
H4K H 0.4439 0.6094 0.5097 0.060 Uiso 0.10 1 d PG H 3
C5K C 0.4721(4) 0.6005(14) 0.4136(8) 0.0499(5) Uiso 0.10 1 d PG H 3
H5K H 0.4201 0.6205 0.3977 0.060 Uiso 0.10 1 d PG H 3
C6K C 0.5342(4) 0.5779(10) 0.3704(6) 0.0499(5) Uiso 0.10 1 d PG H 3
H6K H 0.5245 0.5824 0.3249 0.060 Uiso 0.10 1 d PG H 3

loop_
_atom_site_aniso_label
_atom_site_aniso_U_11
_atom_site_aniso_U_22
_atom_site_aniso_U_33
_atom_site_aniso_U_23
_atom_site_aniso_U_13
_atom_site_aniso_U_12
C101 0.0230(13) 0.0259(14) 0.0192(12) -0.0090(10) 0.0008(9) -0.0062(10)
C102 0.023(3) 0.027(3) 0.028(3) -0.008(2) -0.008(2) -0.009(2)
C103 0.039(8) 0.040(11) 0.050(10) -0.031(8) -0.013(6) -0.005(7)
C104 0.026(3) 0.022(3) 0.021(3) -0.011(2) -0.002(2) -0.001(2)
C105 0.022(3) 0.029(3) 0.015(2) -0.013(2) 0.0023(19) -0.005(2)
C106 0.028(3) 0.025(3) 0.017(2) -0.005(2) -0.002(2) -0.005(2)
C107 0.031(3) 0.025(3) 0.017(2) -0.007(2) 0.001(2) -0.011(2)
C108 0.043(5) 0.018(3) 0.028(3) -0.005(2) -0.011(3) -0.004(3)
C109 0.033(3) 0.019(3) 0.023(3) -0.006(2) -0.012(2) 0.009(2)
C110 0.024(3) 0.027(4) 0.018(3) -0.009(3) -0.005(2) 0.002(2)
C111 0.023(3) 0.044(4) 0.025(3) -0.010(2) 0.002(2) -0.015(3)
C112 0.017(3) 0.040(4) 0.021(4) -0.014(3) 0.003(3) -0.002(2)
C113 0.016(3) 0.057(5) 0.028(4) -0.023(4) 0.006(2) 0.002(3)
C114 0.024(3) 0.065(5) 0.019(4) -0.013(3) 0.007(3) -0.015(3)
C115 0.024(4) 0.052(4) 0.023(3) -0.008(4) 0.004(3) -0.021(3)
C116 0.040(4) 0.033(4) 0.027(3) -0.005(3) -0.002(3) -0.024(3)
C117 0.047(5) 0.043(5) 0.037(4) -0.006(3) -0.008(3) -0.029(4)
C118 0.041(4) 0.046(4) 0.028(3) 0.001(3) 0.001(3) -0.031(3)
C119 0.040(4) 0.027(4) 0.028(4) 0.006(3) -0.004(3) -0.021(3)
C120 0.048(4) 0.022(3) 0.029(3) -0.007(2) -0.010(3) -0.014(3)
C121 0.027(4) 0.027(5) 0.032(5) -0.021(4) 0.000(3) -0.001(3)
C122 0.041(4) 0.013(3) 0.026(4) -0.007(2) -0.009(3) 0.003(2)
C123 0.029(3) 0.017(3) 0.030(4) -0.011(3) -0.006(3) 0.004(2)
C124 0.016(3) 0.031(3) 0.026(4) -0.017(3) -0.005(2) 0.005(2)
C125 0.017(3) 0.036(3) 0.020(3) -0.020(3) 0.000(2) 0.003(2)
C126 0.011(3) 0.047(4) 0.020(3) -0.017(3) 0.004(2) -0.006(3)
C127 0.014(3) 0.038(3) 0.017(3) -0.015(2) 0.002(2) -0.007(2)
C128 0.020(3) 0.049(4) 0.019(4) -0.018(3) 0.001(2) -0.017(2)
C129 0.036(3) 0.037(3) 0.021(3) -0.005(3) -0.002(3) -0.024(3)
C130 0.036(4) 0.033(4) 0.015(3) -0.003(3) 0.006(2) -0.017(3)
C131 0.058(5) 0.037(5) 0.028(4) -0.020(3) -0.008(3) 0.000(4)
C132 0.046(4) 0.042(4) 0.021(3) -0.019(3) 0.001(3) 0.005(3)
C133 0.037(6) 0.032(4) 0.024(4) -0.016(3) -0.001(4) 0.005(4)
C134 0.039(4) 0.029(4) 0.020(3) -0.009(3) -0.008(2) -0.004(3)
C135 0.061(7) 0.036(5) 0.027(3) -0.014(3) -0.017(3) -0.012(5)
C136 0.064(5) 0.026(4) 0.033(4) -0.022(3) -0.010(4) 0.005(3)
C137 0.066(10) 0.025(5) 0.046(8) -0.017(4) -0.015(7) -0.012(5)
C138 0.069(5) 0.015(3) 0.033(3) -0.012(2) -0.015(3) -0.004(3)
C139 0.046(4) 0.025(4) 0.027(4) -0.013(3) -0.005(3) 0.015(3)
C140 0.053(5) 0.032(4) 0.034(4) -0.026(3) -0.012(4) 0.017(3)
C141 0.037(4) 0.048(5) 0.023(4) -0.026(4) 0.006(3) 0.002(4)
C142 0.038(5) 0.044(4) 0.031(5) -0.024(4) -0.002(3) 0.019(3)
C143 0.029(4) 0.066(6) 0.028(4) -0.025(4) 0.008(3) 0.010(4)
C144 0.023(3) 0.077(6) 0.018(4) -0.016(3) 0.013(3) -0.006(3)
C145 0.035(5) 0.067(5) 0.016(4) -0.024(3) 0.010(3) -0.004(4)
C146 0.045(4) 0.041(4) 0.014(3) -0.004(3) 0.006(3) -0.010(3)
C147 0.040(4) 0.053(5) 0.018(3) -0.006(3) 0.018(3) -0.012(3)
C148 0.038(4) 0.056(5) 0.019(3) -0.002(3) 0.009(3) -0.026(4)
C149 0.045(4) 0.034(4) 0.016(3) 0.004(2) 0.000(3) -0.017(3)
C150 0.052(6) 0.043(7) 0.018(5) -0.008(4) 0.007(4) -0.025(6)
C151 0.031(3) 0.028(3) 0.020(3) -0.008(2) -0.008(2) -0.004(2)
C152 0.033(4) 0.022(3) 0.015(3) -0.004(2) -0.005(2) -0.001(2)
C153 0.025(3) 0.023(3) 0.023(3) -0.005(2) -0.009(2) 0.003(2)
C154 0.017(3) 0.027(3) 0.028(4) -0.015(3) -0.008(3) 0.005(2)
C155 0.023(4) 0.037(4) 0.025(3) -0.013(3) -0.012(2) -0.002(3)
C156 0.055(5) 0.039(4) 0.037(4) -0.015(3) -0.014(3) -0.018(3)
C157 0.032(3) 0.043(4) 0.025(4) -0.014(3) -0.002(3) -0.019(3)
C158 0.033(3) 0.045(4) 0.026(3) -0.010(3) -0.004(3) -0.023(3)
C159 0.054(5) 0.031(4) 0.039(4) -0.006(3) -0.005(4) -0.027(3)
C160 0.059(5) 0.033(4) 0.035(4) -0.017(3) -0.008(3) -0.018(3)
C161 0.052(4) 0.028(3) 0.027(3) -0.005(3) 0.000(3) -0.025(3)
C162 0.053(5) 0.023(3) 0.023(3) -0.004(2) -0.011(3) -0.012(3)
C163 0.030(4) 0.028(4) 0.033(4) -0.017(3) -0.007(3) 0.020(3)
C164 0.025(3) 0.044(4) 0.023(4) -0.016(3) -0.001(3) 0.014(3)
C165 0.022(3) 0.073(5) 0.019(4) -0.013(3) 0.008(3) -0.020(3)
C166 0.032(4) 0.062(5) 0.025(4) -0.002(3) 0.006(3) -0.028(4)
C167 0.047(4) 0.022(3) 0.030(3) 0.002(2) -0.009(3) -0.019(3)
C168 0.027(3) 0.014(3) 0.025(4) -0.002(3) -0.008(3) 0.003(2)
C169 0.009(3) 0.037(4) 0.029(4) -0.018(3) -0.002(2) 0.005(2)
C170 0.019(3) 0.045(4) 0.020(4) -0.016(3) 0.000(3) -0.013(3)
C201 0.0230(13) 0.0259(14) 0.0192(12) -0.0090(10) 0.0008(9) -0.0062(10)
C202 0.020(3) 0.038(3) 0.020(3) -0.012(2) 0.000(2) -0.007(2)
C203 0.033(3) 0.045(4) 0.023(3) -0.010(3) 0.000(2) -0.021(3)
C204 0.037(6) 0.020(8) 0.009(5) -0.003(5) 0.002(4) -0.017(6)
C205 0.036(3) 0.028(3) 0.019(3) -0.014(2) 0.008(2) -0.014(3)
C206 0.040(3) 0.033(3) 0.016(2) -0.007(2) 0.004(2) -0.019(3)
C207 0.036(4) 0.043(4) 0.017(3) -0.009(3) 0.011(2) -0.021(3)
C208 0.058(5) 0.051(4) 0.019(3) -0.004(3) 0.003(3) -0.039(4)
C209 0.051(5) 0.022(4) 0.031(3) -0.001(3) -0.006(3) -0.017(3)
C210 0.045(4) 0.024(3) 0.018(3) -0.001(2) -0.006(2) -0.009(3)
C211 0.012(3) 0.043(4) 0.016(3) -0.010(3) 0.000(2) 0.001(3)
C212 0.033(4) 0.028(4) 0.028(4) -0.010(3) -0.011(3) 0.001(3)
C213 0.040(4) 0.032(3) 0.032(4) -0.019(3) -0.012(3) 0.014(3)
C214 0.017(3) 0.055(5) 0.031(4) -0.029(4) 0.001(3) 0.009(3)
C215 0.016(3) 0.060(4) 0.035(5) -0.032(4) 0.008(3) -0.005(3)
C216 0.034(4) 0.066(5) 0.032(4) -0.019(4) 0.005(3) -0.032(4)
C217 0.025(3) 0.075(5) 0.019(4) -0.016(3) 0.009(3) -0.024(3)
C218 0.034(4) 0.089(6) 0.021(4) -0.024(4) 0.012(3) -0.035(4)
C219 0.047(5) 0.080(6) 0.023(3) -0.004(3) 0.008(3) -0.044(4)
C220 0.054(5) 0.064(6) 0.034(4) -0.009(3) 0.001(3) -0.041(5)
C221 0.059(5) 0.031(4) 0.034(4) -0.013(3) -0.003(3) -0.024(3)
C222 0.067(5) 0.037(4) 0.037(4) -0.003(3) -0.008(3) -0.029(4)
C223 0.073(6) 0.020(4) 0.037(5) 0.000(3) -0.011(4) -0.019(4)
C224 0.061(5) 0.016(3) 0.044(4) -0.007(3) -0.019(3) 0.000(3)
C225 0.048(5) 0.026(4) 0.039(4) -0.018(3) -0.009(4) 0.002(3)
C226 0.025(3) 0.037(3) 0.026(3) -0.022(2) 0.004(2) -0.003(3)
C227 0.027(4) 0.028(5) 0.036(5) -0.023(4) -0.004(3) 0.006(3)
C228 0.018(3) 0.049(4) 0.041(5) -0.035(4) -0.002(3) 0.004(3)
C229 0.015(3) 0.063(5) 0.030(4) -0.030(3) 0.006(3) -0.008(3)
C230 0.020(4) 0.058(5) 0.027(4) -0.028(4) 0.012(3) -0.019(4)
C231 0.051(6) 0.042(6) 0.042(4) -0.026(3) -0.005(4) -0.010(5)
C232 0.044(4) 0.061(6) 0.028(4) -0.032(4) -0.002(3) -0.007(4)
C233 0.049(7) 0.068(6) 0.013(4) -0.019(4) 0.001(4) -0.013(5)
C234 0.045(4) 0.053(6) 0.017(3) -0.012(3) -0.010(3) -0.012(4)
C235 0.029(3) 0.051(4) 0.036(3) -0.020(3) -0.012(3) -0.003(3)
C236 0.056(5) 0.053(5) 0.041(4) -0.032(4) -0.001(4) -0.023(4)
C237 0.060(5) 0.060(5) 0.039(4) -0.019(4) -0.002(3) -0.040(4)
C238 0.059(5) 0.047(5) 0.038(4) -0.014(4) 0.005(4) -0.035(4)
C239 0.071(5) 0.031(4) 0.045(4) -0.013(3) -0.009(3) -0.024(3)
C240 0.079(12) 0.030(5) 0.035(7) -0.016(4) -0.018(7) -0.015(5)
C241 0.049(5) 0.056(5) 0.039(4) -0.038(4) -0.006(3) 0.009(4)
C242 0.050(5) 0.043(4) 0.052(5) -0.036(4) -0.010(4) 0.002(4)
C243 0.043(4) 0.036(4) 0.047(6) -0.033(4) -0.012(4) 0.013(3)
C244 0.030(4) 0.060(5) 0.045(5) -0.041(5) -0.004(4) 0.021(3)
C245 0.031(4) 0.075(7) 0.038(6) -0.041(5) 0.004(4) 0.009(4)
C246 0.040(4) 0.076(6) 0.021(3) -0.021(3) 0.008(3) -0.016(4)
C247 0.035(4) 0.079(7) 0.026(4) -0.036(5) 0.005(3) -0.011(5)
C248 0.048(5) 0.094(7) 0.017(4) -0.028(4) 0.023(3) -0.035(4)
C249 0.053(5) 0.079(7) 0.018(4) -0.006(4) 0.013(3) -0.032(5)
C250 0.062(6) 0.074(6) 0.016(3) -0.003(3) 0.006(3) -0.032(5)
C251 0.049(5) 0.047(5) 0.020(4) -0.015(3) -0.008(3) -0.003(3)
C252 0.040(5) 0.033(6) 0.021(6) 0.010(4) -0.015(4) 0.000(5)
C253 0.068(6) 0.037(4) 0.030(4) 0.003(3) -0.018(4) -0.022(4)
C254 0.050(5) 0.031(4) 0.031(4) 0.000(3) -0.025(4) 0.004(3)
C255 0.039(4) 0.042(4) 0.029(4) -0.011(3) -0.019(3) 0.004(3)
C256 0.030(4) 0.052(5) 0.041(5) -0.023(4) -0.004(3) -0.009(3)
C257 0.023(3) 0.050(5) 0.041(5) -0.025(4) -0.011(3) 0.004(3)
C258 0.020(3) 0.051(5) 0.039(5) -0.026(4) -0.009(3) 0.002(3)
C259 0.016(3) 0.070(5) 0.031(5) -0.025(4) 0.002(3) -0.014(3)
C260 0.031(4) 0.061(5) 0.036(4) -0.028(4) 0.002(3) -0.021(3)
C261 0.023(3) 0.066(5) 0.028(4) -0.032(4) 0.006(3) -0.024(3)
C262 0.044(4) 0.057(5) 0.035(4) -0.019(4) 0.006(3) -0.039(4)
C263 0.060(6) 0.017(3) 0.049(5) -0.006(3) -0.013(4) -0.009(3)
C264 0.047(5) 0.026(3) 0.033(4) -0.014(3) -0.011(3) 0.011(3)
C265 0.012(3) 0.071(5) 0.037(5) -0.036(4) 0.006(3) 0.007(3)
C266 0.028(4) 0.085(7) 0.028(4) -0.028(4) 0.015(3) -0.020(4)
C267 0.062(6) 0.072(6) 0.020(4) 0.001(3) 0.000(3) -0.045(5)
C268 0.080(6) 0.042(4) 0.031(4) 0.015(3) -0.020(4) -0.042(4)
C269 0.041(4) 0.021(3) 0.040(5) -0.012(4) -0.008(4) 0.007(3)
C270 0.022(3) 0.043(4) 0.047(5) -0.033(4) -0.010(3) 0.018(3)
C301 0.0191(12) 0.0254(13) 0.0170(12) -0.0096(9) 0.0013(9) -0.0029(9)
C302 0.0210(13) 0.0222(12) 0.0149(11) -0.0061(9) 0.0020(9) -0.0026(9)
C303 0.0199(12) 0.0207(12) 0.0167(11) -0.0059(9) -0.0010(9) -0.0005(9)
C304 0.0165(12) 0.0265(13) 0.0176(11) -0.0088(9) -0.0015(9) -0.0016(9)
C305 0.0191(12) 0.0271(13) 0.0180(11) -0.0106(10) -0.0007(9) -0.0053(10)
C306 0.0207(13) 0.0250(13) 0.0205(12) -0.0134(10) 0.0042(9) -0.0026(10)
C307 0.0246(13) 0.0234(13) 0.0216(12) -0.0141(10) 0.0007(9) -0.0021(10)
C308 0.0204(13) 0.0240(13) 0.0259(13) -0.0142(10) -0.0001(9) 0.0024(10)
C309 0.0189(12) 0.0283(14) 0.0199(12) -0.0141(10) 0.0046(9) 0.0000(10)
C310 0.0168(12) 0.0319(14) 0.0174(11) -0.0141(10) 0.0050(9) -0.0015(10)
C311 0.0244(13) 0.0262(13) 0.0145(11) -0.0051(9) 0.0040(9) -0.0085(10)
C312 0.0184(12) 0.0327(14) 0.0187(12) -0.0105(10) 0.0078(9) -0.0080(10)
C313 0.0180(12) 0.0353(15) 0.0207(12) -0.0095(10) 0.0059(9) -0.0114(10)
C314 0.0257(14) 0.0314(15) 0.0208(12) -0.0078(10) 0.0056(10) -0.0151(11)
C315 0.0257(13) 0.0255(13) 0.0185(12) -0.0049(10) 0.0036(9) -0.0114(10)
C316 0.0227(13) 0.0193(12) 0.0181(11) -0.0057(9) 0.0005(9) -0.0009(9)
C317 0.0305(14) 0.0175(13) 0.0220(12) -0.0040(9) 0.0016(10) -0.0079(10)
C318 0.0273(14) 0.0190(13) 0.0234(12) -0.0088(10) 0.0010(10) -0.0059(10)
C319 0.0251(13) 0.0191(13) 0.0235(12) -0.0114(10) 0.0016(10) 0.0002(10)
C320 0.0189(13) 0.0227(13) 0.0230(12) -0.0108(10) 0.0002(9) 0.0020(9)
C321 0.0135(12) 0.0299(14) 0.0233(12) -0.0118(10) 0.0008(9) -0.0027(10)
C322 0.0148(12) 0.0265(13) 0.0216(12) -0.0119(10) 0.0013(9) 0.0017(9)
C323 0.0147(12) 0.0302(14) 0.0239(12) -0.0131(10) 0.0047(9) -0.0017(10)
C324 0.0154(12) 0.0352(15) 0.0223(12) -0.0132(10) 0.0055(9) -0.0080(10)
C325 0.0153(12) 0.0350(15) 0.0220(12) -0.0134(10) 0.0039(9) -0.0096(10)
C326 0.0215(13) 0.0293(14) 0.0210(12) -0.0127(10) -0.0003(9) -0.0085(10)
C327 0.0219(13) 0.0322(15) 0.0251(13) -0.0122(11) 0.0028(10) -0.0129(11)
C328 0.0272(14) 0.0288(14) 0.0252(13) -0.0085(10) 0.0011(10) -0.0146(11)
C329 0.0280(14) 0.0237(13) 0.0284(13) -0.0120(10) 0.0012(10) -0.0101(10)
C330 0.0250(13) 0.0261(14) 0.0233(12) -0.0138(10) 0.0000(10) -0.0064(10)
C331 0.0246(13) 0.0263(14) 0.0192(12) -0.0054(10) -0.0049(9) -0.0020(10)
C332 0.0207(13) 0.0337(15) 0.0196(12) -0.0106(10) -0.0033(9) -0.0026(10)
C333 0.0244(13) 0.0355(15) 0.0159(11) -0.0115(10) -0.0008(9) -0.0077(11)
C334 0.0277(14) 0.0324(15) 0.0135(11) -0.0072(10) 0.0003(9) -0.0077(11)
C335 0.0279(14) 0.0280(14) 0.0152(11) -0.0027(10) -0.0023(9) -0.0050(11)
C336 0.0220(13) 0.0264(14) 0.0244(13) -0.0082(10) -0.0064(10) 0.0032(10)
C337 0.0271(14) 0.0198(13) 0.0252(13) -0.0064(10) -0.0058(10) 0.0037(10)
C338 0.0238(13) 0.0216(13) 0.0266(13) -0.0121(10) -0.0016(10) 0.0051(10)
C339 0.0161(12) 0.0313(14) 0.0258(13) -0.0154(11) 0.0010(9) 0.0039(10)
C340 0.0155(12) 0.0330(15) 0.0272(13) -0.0141(11) -0.0027(9) 0.0021(10)
C341 0.0205(13) 0.0370(15) 0.0265(13) -0.0134(11) -0.0021(10) -0.0091(11)
C342 0.0144(12) 0.0399(16) 0.0250(13) -0.0123(11) 0.0013(9) -0.0054(11)
C343 0.0155(12) 0.0422(16) 0.0259(13) -0.0125(11) 0.0030(9) -0.0119(11)
C344 0.0207(13) 0.0379(16) 0.0264(13) -0.0128(11) 0.0039(10) -0.0149(11)
C345 0.0228(13) 0.0356(15) 0.0254(13) -0.0132(11) 0.0004(10) -0.0138(11)
C346 0.0258(14) 0.0318(14) 0.0211(12) -0.0148(10) 0.0011(10) -0.0087(11)
C347 0.0294(14) 0.0325(15) 0.0231(13) -0.0148(11) 0.0008(10) -0.0139(11)
C348 0.0271(14) 0.0260(14) 0.0260(13) -0.0145(10) 0.0022(10) -0.0098(10)
C349 0.0287(14) 0.0246(13) 0.0230(12) -0.0149(10) 0.0026(10) -0.0065(10)
C350 0.0267(14) 0.0295(14) 0.0198(12) -0.0149(10) 0.0037(9) -0.0070(10)
C351 0.0256(13) 0.0339(15) 0.0156(11) -0.0089(10) 0.0063(9) -0.0103(11)
C352 0.0242(13) 0.0323(14) 0.0174(12) -0.0138(10) 0.0068(9) -0.0071(10)
C353 0.0203(13) 0.0350(15) 0.0192(12) -0.0141(10) 0.0068(9) -0.0068(10)
C354 0.0196(13) 0.0371(15) 0.0196(12) -0.0095(10) 0.0069(9) -0.0124(11)
C355 0.0278(14) 0.0360(15) 0.0151(11) -0.0065(10) 0.0057(9) -0.0140(11)
C356 0.0322(15) 0.0261(14) 0.0199(12) -0.0024(10) -0.0010(10) -0.0085(11)
C357 0.0351(15) 0.0289(15) 0.0190(12) -0.0024(10) 0.0030(10) -0.0150(11)
C358 0.0346(15) 0.0287(15) 0.0204(12) -0.0058(10) 0.0039(10) -0.0164(11)
C359 0.0361(16) 0.0187(13) 0.0281(13) -0.0056(10) -0.0009(11) -0.0099(11)
C360 0.0325(15) 0.0174(13) 0.0256(13) -0.0043(10) -0.0030(10) -0.0035(10)
C361 0.0329(15) 0.0190(13) 0.0280(13) -0.0082(10) -0.0022(11) -0.0065(10)
C362 0.0275(14) 0.0187(13) 0.0258(13) -0.0123(10) -0.0009(10) 0.0010(10)
C363 0.0147(12) 0.0339(15) 0.0234(12) -0.0148(11) 0.0066(9) -0.0018(10)
C364 0.0134(12) 0.0377(15) 0.0235(12) -0.0126(11) 0.0060(9) -0.0065(10)
C365 0.0256(14) 0.0298(14) 0.0245(13) -0.0084(10) 0.0034(10) -0.0147(11)
C366 0.0298(14) 0.0249(14) 0.0243(13) -0.0092(10) 0.0019(10) -0.0131(11)
C367 0.0229(13) 0.0241(13) 0.0233(12) -0.0156(10) 0.0032(9) 0.0005(10)
C368 0.0170(12) 0.0305(14) 0.0207(12) -0.0140(10) 0.0061(9) -0.0014(10)
C369 0.0214(13) 0.0343(15) 0.0234(13) -0.0102(11) 0.0086(10) -0.0133(11)
C370 0.0275(14) 0.0341(15) 0.0250(13) -0.0096(11) 0.0054(10) -0.0185(11)
Mn1 0.0198(3) 0.0245(3) 0.0241(3) -0.0087(2) 0.0068(2) -0.0069(2)
N1 0.0194(11) 0.0246(12) 0.0279(11) -0.0080(9) 0.0068(8) -0.0091(8)
N2 0.0199(11) 0.0224(11) 0.0259(11) -0.0066(8) 0.0046(8) -0.0075(8)
C11 0.0237(13) 0.0247(14) 0.0267(13) -0.0090(10) 0.0053(10) -0.0112(10)
C12 0.0301(15) 0.0258(14) 0.0265(13) -0.0060(10) 0.0060(10) -0.0097(11)
C13 0.0282(15) 0.0245(14) 0.0310(14) -0.0079(11) 0.0058(11) -0.0070(11)
C14 0.0202(13) 0.0248(14) 0.0293(13) -0.0094(10) 0.0052(10) -0.0083(10)
C15 0.0208(13) 0.0274(14) 0.0293(13) -0.0096(10) 0.0079(10) -0.0101(10)
C16 0.0197(13) 0.0317(15) 0.0288(13) -0.0116(11) 0.0102(10) -0.0112(11)
C17 0.0246(14) 0.0359(16) 0.0295(14) -0.0092(12) 0.0109(11) -0.0079(11)
C18 0.0241(14) 0.0349(16) 0.0287(14) -0.0090(11) 0.0101(11) -0.0086(11)
C19 0.0200(13) 0.0286(14) 0.0283(13) -0.0100(11) 0.0081(10) -0.0104(10)
C20 0.0218(13) 0.0260(14) 0.0281(13) -0.0096(10) 0.0063(10) -0.0118(10)
C21 0.0210(13) 0.0279(14) 0.0255(13) -0.0091(10) 0.0070(10) -0.0076(10)
C22 0.0277(14) 0.0315(15) 0.0297(14) -0.0108(11) 0.0063(11) -0.0124(11)
C23 0.0390(17) 0.0323(16) 0.0280(14) -0.0060(11) 0.0090(12) -0.0169(12)
C24 0.0405(17) 0.0456(18) 0.0221(14) -0.0112(12) 0.0081(12) -0.0156(14)
C25 0.052(2) 0.059(2) 0.0322(16) -0.0183(15) 0.0061(14) -0.0322(17)
C26 0.0449(18) 0.0485(19) 0.0299(15) -0.0139(13) 0.0123(12) -0.0297(15)
C27 0.0230(13) 0.0292(15) 0.0251(13) -0.0079(10) 0.0058(10) -0.0083(11)
C28 0.0251(14) 0.0282(15) 0.0330(14) -0.0093(11) 0.0090(11) -0.0081(11)
C29 0.0335(16) 0.0267(15) 0.0394(16) -0.0106(12) 0.0069(12) -0.0066(12)
C30 0.0253(15) 0.0343(17) 0.0422(17) -0.0145(13) 0.0079(12) -0.0013(12)
C31 0.0242(15) 0.0408(18) 0.0417(17) -0.0120(13) 0.0115(12) -0.0082(12)
C32 0.0254(14) 0.0323(16) 0.0347(15) -0.0082(12) 0.0088(11) -0.0109(11)
N401 0.0232(11) 0.0244(12) 0.0238(11) -0.0098(9) 0.0053(8) -0.0092(9)
C402 0.0329(16) 0.051(2) 0.0508(18) -0.0348(16) 0.0217(13) -0.0219(14)
C403 0.0320(16) 0.0275(16) 0.0542(19) -0.0089(13) -0.0102(13) -0.0081(12)
C404 0.0456(18) 0.0482(19) 0.0253(14) -0.0102(12) 0.0055(12) -0.0309(15)
C405 0.0261(15) 0.0369(16) 0.0389(16) -0.0225(13) 0.0110(11) -0.0109(12)
C406 0.0285(15) 0.0257(15) 0.0409(16) -0.0092(12) -0.0059(12) -0.0070(11)
C407 0.0368(16) 0.0406(17) 0.0253(14) -0.0080(12) 0.0046(11) -0.0234(13)
N408 0.0194(11) 0.0273(12) 0.0274(11) -0.0117(9) 0.0022(8) -0.0073(9)
C409 0.0281(15) 0.0292(15) 0.0406(16) -0.0127(12) -0.0031(11) -0.0106(11)
N501 0.064(4) 0.072(5) 0.045(4) -0.008(4) 0.014(3) -0.046(4)
C502 0.065(5) 0.109(7) 0.046(4) -0.020(4) 0.010(3) -0.065(5)
C503 0.066(4) 0.048(4) 0.024(3) -0.009(3) 0.014(3) -0.030(4)
C504 0.104(7) 0.049(5) 0.060(4) -0.027(4) 0.018(4) -0.050(5)
C505 0.037(4) 0.069(6) 0.035(4) 0.004(4) -0.011(3) -0.024(4)
C506 0.032(4) 0.038(4) 0.034(4) -0.024(3) 0.001(3) 0.003(3)
C507 0.064(5) 0.036(3) 0.035(3) -0.025(3) 0.022(3) -0.024(3)
N508 0.016(5) 0.021(6) 0.018(5) -0.003(4) 0.005(4) -0.002(4)
C509 0.013(3) 0.027(3) 0.030(3) -0.006(3) 0.001(2) -0.008(2)
N510 0.103(10) 0.061(7) 0.062(8) -0.038(6) 0.039(7) -0.056(7)
C511 0.079(8) 0.091(10) 0.066(8) -0.017(6) 0.006(6) -0.059(7)
C512 0.121(15) 0.111(15) 0.040(8) -0.011(8) -0.003(8) -0.034(12)
C513 0.128(14) 0.087(11) 0.110(13) -0.071(10) 0.075(11) -0.080(11)
C514 0.029(5) 0.043(6) 0.041(6) -0.009(5) 0.004(4) -0.010(4)
C515 0.050(7) 0.041(7) 0.025(6) -0.012(4) 0.002(4) -0.013(6)
C516 0.102(12) 0.050(7) 0.073(9) -0.041(7) 0.021(8) -0.030(7)
N517 0.044(11) 0.044(14) 0.039(12) -0.024(10) -0.009(8) -0.009(10)
C518 0.073(11) 0.061(10) 0.085(12) -0.049(9) 0.031(9) -0.025(8)
C601 0.0257(15) 0.0327(17) 0.058(2) -0.0224(14) 0.0099(13) -0.0102(12)
C602 0.053(2) 0.065(3) 0.064(3) -0.037(2) 0.0026(18) -0.0122(19)
C603 0.114(5) 0.109(5) 0.136(5) -0.086(5) -0.022(4) -0.033(4)
C604 0.122(5) 0.109(6) 0.219(9) -0.089(6) -0.030(6) -0.062(4)
C605 0.080(4) 0.071(4) 0.153(5) -0.035(3) 0.015(3) -0.056(3)
C606 0.0306(17) 0.0404(19) 0.074(2) -0.0278(17) 0.0164(15) -0.0145(14)
C607 0.0299(18) 0.044(2) 0.061(2) -0.0148(17) 0.0159(16) 0.0012(14)
N608 0.050(2) 0.075(2) 0.055(2) -0.0155(18) 0.0130(16) 0.0119(17)
C701 0.041(2) 0.081(3) 0.061(2) -0.041(2) 0.0231(16) -0.0383(19)
C702 0.061(3) 0.103(3) 0.059(2) -0.046(2) 0.039(2) -0.052(2)
C703 0.062(2) 0.052(2) 0.0385(18) -0.0208(15) 0.0183(16) -0.0247(18)
C704 0.0400(18) 0.0429(19) 0.0377(17) -0.0152(14) 0.0017(13) -0.0077(14)
C705 0.0286(16) 0.0404(17) 0.0376(16) -0.0164(13) 0.0085(12) -0.0077(12)
C706 0.0324(16) 0.0282(15) 0.0363(15) -0.0131(12) 0.0109(12) -0.0111(12)
C707 0.0305(16) 0.0339(16) 0.0409(17) -0.0146(13) 0.0056(12) -0.0128(12)
N708 0.0448(17) 0.0587(19) 0.0480(17) -0.0261(14) 0.0062(13) -0.0223(14)
Cl1A 0.0619(8) 0.0578(8) 0.0503(7) -0.0156(6) -0.0071(6) -0.0320(6)
Cl2A 0.0338(6) 0.0479(7) 0.0540(7) -0.0207(5) -0.0034(5) -0.0131(5)
C1A 0.0355(17) 0.038(2) 0.057(2) -0.0243(15) -0.0023(14) -0.0116(15)
C2A 0.0353(15) 0.037(2) 0.053(2) -0.0228(15) 0.0037(15) -0.0147(15)
C3A 0.057(2) 0.054(3) 0.066(3) -0.031(2) 0.016(2) -0.034(2)
C4A 0.057(2) 0.082(4) 0.093(4) -0.053(2) 0.031(2) -0.042(3)
C5A 0.034(2) 0.070(4) 0.122(4) -0.062(3) 0.016(2) -0.017(2)
C6A 0.0347(18) 0.048(3) 0.088(3) -0.039(2) -0.0067(18) -0.0053(17)
Cl1B 0.0514(19) 0.086(3) 0.069(2) -0.0369(19) -0.0049(15) -0.0279(17)
Cl2B 0.057(2) 0.060(2) 0.071(2) -0.0229(16) 0.0330(16) -0.0284(16)
Cl1C 0.069(3) 0.034(2) 0.0291(17) -0.0024(14) -0.0077(16) -0.0189(18)
Cl2C 0.038(2) 0.036(2) 0.065(2) -0.0169(17) 0.0136(17) -0.0077(15)
Cl1J 0.039(5) 0.058(4) 0.047(4) -0.027(3) 0.004(4) -0.028(3)
Cl2J 0.048(4) 0.078(4) 0.045(3) -0.010(3) -0.006(3) -0.041(3)
Cl1F 0.0788(13) 0.0771(14) 0.0473(10) 0.0040(9) -0.0197(10) -0.0613(12)
Cl2F 0.0529(10) 0.0747(12) 0.0935(13) -0.0045(9) 0.0023(9) -0.0291(8)
C1F 0.035(3) 0.069(2) 0.054(2) 0.0101(16) -0.0170(18) -0.033(2)
C2F 0.035(3) 0.065(2) 0.063(2) 0.0136(16) -0.006(2) -0.018(2)
C3F 0.051(3) 0.064(3) 0.077(3) 0.022(2) 0.009(3) -0.006(3)
C4F 0.063(4) 0.080(3) 0.080(3) 0.013(2) 0.027(3) -0.009(3)
C5F 0.046(3) 0.077(3) 0.083(3) 0.001(3) 0.016(3) -0.020(3)
C6F 0.044(4) 0.073(3) 0.069(3) 0.003(2) -0.008(3) -0.035(3)
Cl1L 0.037(4) 0.061(3) 0.048(3) -0.021(3) 0.007(3) -0.031(3)
Cl2L 0.059(3) 0.066(4) 0.047(4) -0.016(3) -0.010(3) -0.033(3)
Cl1E 0.0492(10) 0.0409(9) 0.0467(9) -0.0189(7) 0.0182(7) -0.0224(7)
Cl2E 0.0732(15) 0.0569(16) 0.0328(11) -0.0157(12) 0.0044(11) -0.0375(12)
Cl1D 0.053(2) 0.044(2) 0.042(3) -0.0023(19) -0.0125(16) -0.0155(17)
Cl2D 0.0507(18) 0.0599(19) 0.0392(15) -0.0179(13) -0.0048(12) -0.0198(14)

loop_
_atom_type_symbol
_atom_type_description
_atom_type_scat_dispersion_real
_atom_type_scat_dispersion_imag
_atom_type_scat_source
C C 0.0033 0.0016 'International Tables Vol C Tables 4.2.6.8 and 6.1.1.4'
H H 0.0000 0.0000 'International Tables Vol C Tables 4.2.6.8 and 6.1.1.4'
Mn Mn 0.3368 0.7283 'International Tables Vol C Tables 4.2.6.8 and 6.1.1.4'
N N 0.0061 0.0033 'International Tables Vol C Tables 4.2.6.8 and 6.1.1.4'
Cl Cl 0.1484 0.1585 'International Tables Vol C Tables 4.2.6.8 and 6.1.1.4'

loop_
_geom_angle_atom_site_label_1
_geom_angle_atom_site_label_2
_geom_angle_atom_site_label_3
_geom_angle
_geom_angle_site_symmetry_1
_geom_angle_site_symmetry_3
_geom_angle_publ_flag
C106 C101 C102 110.15(14) . . ?
C106 C101 C105 109.11(14) . . ?
C102 C101 C105 99.49(12) . . ?
C106 C101 C101 113.63(17) . 2_565 ?
C102 C101 C101 112.90(18) . 2_565 ?
C105 C101 C101 110.63(17) . 2_565 ?
C111 C102 C103 118.76(17) . . ?
C111 C102 C101 122.68(15) . . ?
C103 C102 C101 110.91(12) . . ?
C116 C103 C102 121.58(17) . . ?
C116 C103 C104 119.80(17) . . ?
C102 C103 C104 108.20(14) . . ?
C121 C104 C105 121.50(17) . . ?
C121 C104 C103 119.68(17) . . ?
C105 C104 C103 108.55(14) . . ?
C126 C105 C104 118.92(16) . . ?
C126 C105 C101 123.11(15) . . ?
C104 C105 C101 110.41(12) . . ?
C107 C106 C110 106.56(14) . . ?
C107 C106 C101 122.82(15) . . ?
C110 C106 C101 121.77(15) . . ?
C130 C107 C106 123.13(17) . . ?
C130 C107 C108 118.41(16) . . ?
C106 C107 C108 109.65(13) . . ?
C109 C108 C162 121.51(18) . . ?
C109 C108 C107 106.88(14) . . ?
C162 C108 C107 122.49(17) . . ?
C108 C109 C163 121.53(18) . . ?
C108 C109 C110 107.07(14) . . ?
C163 C109 C110 122.15(17) . . ?
C112 C110 C106 123.34(17) . . ?
C112 C110 C109 118.63(17) . . ?
C106 C110 C109 109.57(13) . . ?
C102 C111 C115 120.12(17) . . ?
C102 C111 C112 121.83(17) . . ?
C115 C111 C112 106.89(13) . . ?
C110 C112 C113 119.58(19) . . ?
C110 C112 C111 117.07(18) . . ?
C113 C112 C111 108.08(14) . . ?
C164 C113 C112 122.74(17) . . ?
C164 C113 C114 119.87(18) . . ?
C112 C113 C114 108.58(13) . . ?
C165 C114 C113 121.95(18) . . ?
C165 C114 C115 121.51(17) . . ?
C113 C114 C115 107.69(14) . . ?
C117 C115 C114 120.09(18) . . ?
C117 C115 C111 120.67(17) . . ?
C114 C115 C111 108.73(14) . . ?
C103 C116 C117 119.08(18) . . ?
C103 C116 C120 119.62(17) . . ?
C117 C116 C120 107.40(14) . . ?
C115 C117 C116 119.66(18) . . ?
C115 C117 C118 119.46(18) . . ?
C116 C117 C118 108.73(14) . . ?
C166 C118 C119 121.22(18) . . ?
C166 C118 C117 121.57(17) . . ?
C119 C118 C117 107.85(13) . . ?
C167 C119 C118 121.17(18) . . ?
C167 C119 C120 121.41(17) . . ?
C118 C119 C120 107.97(14) . . ?
C122 C120 C119 120.03(18) . . ?
C122 C120 C116 120.48(17) . . ?
C119 C120 C116 108.02(13) . . ?
C104 C121 C125 119.23(18) . . ?
C104 C121 C122 119.96(17) . . ?
C125 C121 C122 106.92(14) . . ?
C120 C122 C123 119.90(18) . . ?
C120 C122 C121 120.39(17) . . ?
C123 C122 C121 108.38(14) . . ?
C124 C123 C168 121.60(18) . . ?
C124 C123 C122 107.73(14) . . ?
C168 C123 C122 121.30(17) . . ?
C169 C124 C123 121.18(18) . . ?
C169 C124 C125 121.47(17) . . ?
C123 C124 C125 108.24(14) . . ?
C127 C125 C121 119.58(17) . . ?
C127 C125 C124 119.29(18) . . ?
C121 C125 C124 108.73(14) . . ?
C105 C126 C127 120.26(17) . . ?
C105 C126 C130 121.96(18) . . ?
C127 C126 C130 106.78(13) . . ?
C125 C127 C128 120.33(17) . . ?
C125 C127 C126 120.38(17) . . ?
C128 C127 C126 108.76(14) . . ?
C170 C128 C129 121.96(18) . . ?
C170 C128 C127 121.55(17) . . ?
C129 C128 C127 107.69(14) . . ?
C161 C129 C130 122.72(16) . . ?
C161 C129 C128 120.05(17) . . ?
C130 C129 C128 108.84(13) . . ?
C107 C130 C129 119.60(18) . . ?
C107 C130 C126 116.87(18) . . ?
C129 C130 C126 107.90(14) . . ?
C136 C131 C132 119.59(18) . . ?
C136 C131 C135 120.12(18) . . ?
C132 C131 C135 108.08(14) . . ?
C141 C132 C131 119.85(17) . . ?
C141 C132 C133 120.17(17) . . ?
C131 C132 C133 107.83(14) . . ?
C146 C133 C134 120.03(17) . . ?
C146 C133 C132 118.91(17) . . ?
C134 C133 C132 108.01(14) . . ?
C151 C134 C133 119.78(17) . . ?
C151 C134 C135 119.32(17) . . ?
C133 C134 C135 108.18(14) . . ?
C156 C135 C131 119.61(18) . . ?
C156 C135 C134 120.08(18) . . ?
C131 C135 C134 107.89(14) . . ?
C131 C136 C140 120.05(18) . . ?
C131 C136 C137 119.82(18) . . ?
C140 C136 C137 107.17(14) . . ?
C160 C137 C136 120.17(18) . . ?
C160 C137 C138 119.90(18) . . ?
C136 C137 C138 108.42(14) . . ?
C139 C138 C162 120.94(18) . . ?
C139 C138 C137 108.16(14) . . ?
C162 C138 C137 121.28(17) . . ?
C163 C139 C138 121.69(18) . . ?
C163 C139 C140 121.24(17) . . ?
C138 C139 C140 107.94(14) . . ?
C142 C140 C136 120.45(18) . . ?
C142 C140 C139 119.31(18) . . ?
C136 C140 C139 108.29(14) . . ?
C132 C141 C145 120.59(18) . . ?
C132 C141 C142 120.47(18) . . ?
C145 C141 C142 106.71(14) . . ?
C140 C142 C143 120.34(18) . . ?
C140 C142 C141 119.58(18) . . ?
C143 C142 C141 108.67(14) . . ?
C164 C143 C144 121.79(19) . . ?
C164 C143 C142 121.43(17) . . ?
C144 C143 C142 107.87(14) . . ?
C165 C144 C143 120.72(19) . . ?
C165 C144 C145 121.44(18) . . ?
C143 C144 C145 107.89(14) . . ?
C147 C145 C144 120.30(18) . . ?
C147 C145 C141 119.66(18) . . ?
C144 C145 C141 108.85(14) . . ?
C133 C146 C147 120.60(17) . . ?
C133 C146 C150 119.92(17) . . ?
C147 C146 C150 107.11(14) . . ?
C145 C147 C146 120.06(18) . . ?
C145 C147 C148 119.32(18) . . ?
C146 C147 C148 108.33(14) . . ?
C166 C148 C149 121.21(18) . . ?
C166 C148 C147 121.48(17) . . ?
C149 C148 C147 108.20(14) . . ?
C167 C149 C148 121.17(18) . . ?
C167 C149 C150 121.41(17) . . ?
C148 C149 C150 107.80(14) . . ?
C152 C150 C149 119.71(18) . . ?
C152 C150 C146 119.85(18) . . ?
C149 C150 C146 108.55(14) . . ?
C134 C151 C152 119.78(17) . . ?
C134 C151 C155 120.06(17) . . ?
C152 C151 C155 107.54(14) . . ?
C150 C152 C151 120.65(18) . . ?
C150 C152 C153 119.92(17) . . ?
C151 C152 C153 108.44(13) . . ?
C168 C153 C154 121.37(18) . . ?
C168 C153 C152 121.21(16) . . ?
C154 C153 C152 107.56(14) . . ?
C169 C154 C153 121.00(18) . . ?
C169 C154 C155 121.15(17) . . ?
C153 C154 C155 108.46(14) . . ?
C157 C155 C151 120.38(18) . . ?
C157 C155 C154 119.78(18) . . ?
C151 C155 C154 107.97(14) . . ?
C135 C156 C157 120.45(18) . . ?
C135 C156 C160 120.48(18) . . ?
C157 C156 C160 106.97(14) . . ?
C155 C157 C156 119.72(17) . . ?
C155 C157 C158 120.11(18) . . ?
C156 C157 C158 108.50(14) . . ?
C170 C158 C159 120.76(18) . . ?
C170 C158 C157 121.41(17) . . ?
C159 C158 C157 107.78(14) . . ?
C161 C159 C158 121.42(18) . . ?
C161 C159 C160 121.82(17) . . ?
C158 C159 C160 108.12(14) . . ?
C137 C160 C159 119.69(18) . . ?
C137 C160 C156 119.81(18) . . ?
C159 C160 C156 108.62(14) . . ?
C159 C161 C129 116.87(16) . . ?
C159 C161 C162 118.34(17) . . ?
C129 C161 C162 117.64(16) . . ?
C108 C162 C138 116.01(15) . . ?
C108 C162 C161 118.54(17) . . ?
C138 C162 C161 118.66(16) . . ?
C139 C163 C109 115.83(15) . . ?
C139 C163 C164 118.80(17) . . ?
C109 C163 C164 118.87(17) . . ?
C143 C164 C113 116.90(16) . . ?
C143 C164 C163 118.57(17) . . ?
C113 C164 C163 117.54(17) . . ?
C144 C165 C114 116.35(16) . . ?
C144 C165 C166 118.49(17) . . ?
C114 C165 C166 118.55(17) . . ?
C118 C166 C148 116.33(15) . . ?
C118 C166 C165 118.53(16) . . ?
C148 C166 C165 118.73(17) . . ?
C149 C167 C119 116.23(15) . . ?
C149 C167 C168 118.98(16) . . ?
C119 C167 C168 118.20(16) . . ?
C153 C168 C123 115.88(15) . . ?
C153 C168 C167 118.53(16) . . ?
C123 C168 C167 118.86(17) . . ?
C124 C169 C154 116.22(15) . . ?
C124 C169 C170 118.70(16) . . ?
C154 C169 C170 119.04(17) . . ?
C158 C170 C128 116.62(16) . . ?
C158 C170 C169 118.32(17) . . ?
C128 C170 C169 118.34(17) . . ?
C211 C202 C203 118.63(16) . . ?
C216 C203 C202 121.72(17) . . ?
C216 C203 C204 119.75(17) . . ?
C202 C203 C204 108.13(14) . . ?
C221 C204 C205 121.38(17) . . ?
C221 C204 C203 119.67(17) . . ?
C205 C204 C203 108.55(14) . . ?
C226 C205 C204 119.17(17) . . ?
C207 C206 C210 106.73(14) . . ?
C230 C207 C206 123.06(17) . . ?
C230 C207 C208 118.74(17) . . ?
C206 C207 C208 109.46(13) . . ?
C209 C208 C262 121.56(18) . . ?
C209 C208 C207 107.02(14) . . ?
C262 C208 C207 122.22(17) . . ?
C208 C209 C263 121.57(18) . . ?
C208 C209 C210 107.02(14) . . ?
C263 C209 C210 122.07(17) . . ?
C212 C210 C206 123.32(17) . . ?
C212 C210 C209 118.69(17) . . ?
C206 C210 C209 109.50(13) . . ?
C202 C211 C215 120.11(17) . . ?
C202 C211 C212 121.90(18) . . ?
C215 C211 C212 106.88(14) . . ?
C210 C212 C213 119.57(18) . . ?
C210 C212 C211 116.98(18) . . ?
C213 C212 C211 108.08(14) . . ?
C264 C213 C212 122.72(17) . . ?
C264 C213 C214 119.83(18) . . ?
C212 C213 C214 108.57(14) . . ?
C265 C214 C213 122.02(18) . . ?
C265 C214 C215 121.50(17) . . ?
C213 C214 C215 107.72(14) . . ?
C217 C215 C214 120.00(18) . . ?
C217 C215 C211 120.82(18) . . ?
C214 C215 C211 108.74(14) . . ?
C203 C216 C217 119.08(18) . . ?
C203 C216 C220 119.66(18) . . ?
C217 C216 C220 107.33(14) . . ?
C215 C217 C216 119.52(18) . . ?
C215 C217 C218 119.57(18) . . ?
C216 C217 C218 108.78(14) . . ?
C266 C218 C219 121.25(18) . . ?
C266 C218 C217 121.54(17) . . ?
C219 C218 C217 107.86(14) . . ?
C267 C219 C218 121.19(18) . . ?
C267 C219 C220 121.44(17) . . ?
C218 C219 C220 107.92(14) . . ?
C222 C220 C219 119.99(18) . . ?
C222 C220 C216 120.48(18) . . ?
C219 C220 C216 108.08(14) . . ?
C204 C221 C225 119.10(18) . . ?
C204 C221 C222 120.03(18) . . ?
C225 C221 C222 106.96(14) . . ?
C220 C222 C223 119.93(18) . . ?
C220 C222 C221 120.35(18) . . ?
C223 C222 C221 108.36(14) . . ?
C224 C223 C268 121.65(19) . . ?
C224 C223 C222 107.70(14) . . ?
C268 C223 C222 121.31(17) . . ?
C269 C224 C223 121.22(18) . . ?
C269 C224 C225 121.35(17) . . ?
C223 C224 C225 108.26(14) . . ?
C227 C225 C221 119.76(18) . . ?
C227 C225 C224 119.39(18) . . ?
C221 C225 C224 108.71(14) . . ?
C205 C226 C227 120.11(17) . . ?
C205 C226 C230 121.85(17) . . ?
C227 C226 C230 106.94(13) . . ?
C225 C227 C228 120.44(18) . . ?
C225 C227 C226 120.34(17) . . ?
C228 C227 C226 108.65(14) . . ?
C270 C228 C227 121.30(17) . . ?
C270 C228 C229 121.98(18) . . ?
C227 C228 C229 107.75(14) . . ?
C261 C229 C230 122.50(17) . . ?
C261 C229 C228 120.04(18) . . ?
C230 C229 C228 108.82(14) . . ?
C207 C230 C229 119.55(18) . . ?
C207 C230 C226 117.11(18) . . ?
C229 C230 C226 107.82(14) . . ?
C236 C231 C232 119.65(18) . . ?
C236 C231 C235 120.10(18) . . ?
C232 C231 C235 108.05(14) . . ?
C241 C232 C231 119.87(18) . . ?
C241 C232 C233 120.03(18) . . ?
C231 C232 C233 107.86(14) . . ?
C246 C233 C234 119.93(17) . . ?
C246 C233 C232 119.03(17) . . ?
C234 C233 C232 107.96(14) . . ?
C251 C234 C233 119.67(17) . . ?
C251 C234 C235 119.44(17) . . ?
C233 C234 C235 108.22(14) . . ?
C256 C235 C231 119.64(18) . . ?
C256 C235 C234 120.01(17) . . ?
C231 C235 C234 107.91(14) . . ?
C231 C236 C240 119.95(18) . . ?
C231 C236 C237 119.82(18) . . ?
C240 C236 C237 107.20(14) . . ?
C260 C237 C236 120.17(18) . . ?
C260 C237 C238 119.87(18) . . ?
C236 C237 C238 108.40(14) . . ?
C239 C238 C262 121.03(18) . . ?
C239 C238 C237 108.17(14) . . ?
C262 C238 C237 121.27(17) . . ?
C263 C239 C238 121.72(18) . . ?
C263 C239 C240 121.23(17) . . ?
C238 C239 C240 107.95(14) . . ?
C242 C240 C236 120.48(18) . . ?
C242 C240 C239 119.29(18) . . ?
C236 C240 C239 108.25(14) . . ?
C232 C241 C245 120.63(18) . . ?
C232 C241 C242 120.40(18) . . ?
C245 C241 C242 106.77(14) . . ?
C240 C242 C243 120.36(18) . . ?
C240 C242 C241 119.64(18) . . ?
C243 C242 C241 108.65(14) . . ?
C264 C243 C244 121.83(18) . . ?
C264 C243 C242 121.42(17) . . ?
C244 C243 C242 107.84(14) . . ?
C265 C244 C243 120.69(18) . . ?
C265 C244 C245 121.39(18) . . ?
C243 C244 C245 107.95(14) . . ?
C247 C245 C244 120.24(18) . . ?
C247 C245 C241 119.73(18) . . ?
C244 C245 C241 108.78(14) . . ?
C233 C246 C247 120.59(17) . . ?
C233 C246 C250 120.11(17) . . ?
C247 C246 C250 107.10(14) . . ?
C245 C247 C246 120.00(18) . . ?
C245 C247 C248 119.47(18) . . ?
C246 C247 C248 108.35(14) . . ?
C266 C248 C249 121.18(18) . . ?
C266 C248 C247 121.36(17) . . ?
C249 C248 C247 108.19(14) . . ?
C267 C249 C248 121.24(18) . . ?
C267 C249 C250 121.49(17) . . ?
C248 C249 C250 107.78(14) . . ?
C252 C250 C249 119.74(18) . . ?
C252 C250 C246 119.81(18) . . ?
C249 C250 C246 108.58(14) . . ?
C234 C251 C252 120.01(18) . . ?
C234 C251 C255 120.02(18) . . ?
C252 C251 C255 107.49(14) . . ?
C250 C252 C251 120.47(18) . . ?
C250 C252 C253 119.81(18) . . ?
C251 C252 C253 108.49(14) . . ?
C268 C253 C254 121.38(18) . . ?
C268 C253 C252 121.29(17) . . ?
C254 C253 C252 107.50(14) . . ?
C269 C254 C253 121.09(18) . . ?
C269 C254 C255 121.17(17) . . ?
C253 C254 C255 108.50(14) . . ?
C257 C255 C251 120.29(18) . . ?
C257 C255 C254 119.78(18) . . ?
C251 C255 C254 108.00(14) . . ?
C235 C256 C257 120.37(18) . . ?
C235 C256 C260 120.45(18) . . ?
C257 C256 C260 106.99(14) . . ?
C255 C257 C256 119.88(18) . . ?
C255 C257 C258 120.05(18) . . ?
C256 C257 C258 108.48(14) . . ?
C270 C258 C259 120.85(18) . . ?
C270 C258 C257 121.48(18) . . ?
C259 C258 C257 107.81(14) . . ?
C261 C259 C258 121.44(18) . . ?
C261 C259 C260 121.91(17) . . ?
C258 C259 C260 108.13(14) . . ?
C237 C260 C259 119.66(18) . . ?
C237 C260 C256 119.82(18) . . ?
C259 C260 C256 108.58(14) . . ?
C259 C261 C229 116.79(16) . . ?
C259 C261 C262 118.23(17) . . ?
C229 C261 C262 117.86(17) . . ?
C208 C262 C238 115.90(15) . . ?
C208 C262 C261 118.58(17) . . ?
C238 C262 C261 118.71(17) . . ?
C239 C263 C209 115.73(15) . . ?
C239 C263 C264 118.82(17) . . ?
C209 C263 C264 118.94(17) . . ?
C243 C264 C213 116.86(16) . . ?
C243 C264 C263 118.54(17) . . ?
C213 C264 C263 117.50(17) . . ?
C244 C265 C214 116.34(16) . . ?
C244 C265 C266 118.61(17) . . ?
C214 C265 C266 118.70(17) . . ?
C218 C266 C248 116.32(16) . . ?
C218 C266 C265 118.42(17) . . ?
C248 C266 C265 118.70(17) . . ?
C249 C267 C219 116.20(16) . . ?
C249 C267 C268 118.90(17) . . ?
C219 C267 C268 118.20(17) . . ?
C253 C268 C223 115.84(16) . . ?
C253 C268 C267 118.52(17) . . ?
C223 C268 C267 118.84(17) . . ?
C224 C269 C254 116.15(15) . . ?
C224 C269 C270 118.68(17) . . ?
C254 C269 C270 118.95(17) . . ?
C258 C270 C228 116.53(16) . . ?
C258 C270 C269 118.34(17) . . ?
C228 C270 C269 118.55(17) . . ?
C306 C301 C302 109.89(11) . . ?
C306 C301 C305 109.46(11) . . ?
C302 C301 C305 99.58(10) . . ?
C306 C301 C301 114.46(13) . 2_675 ?
C302 C301 C301 111.67(14) . 2_675 ?
C305 C301 C301 110.78(14) . 2_675 ?
C311 C302 C303 118.76(12) . . ?
C311 C302 C301 122.75(11) . . ?
C303 C302 C301 110.75(9) . . ?
C316 C303 C302 121.54(12) . . ?
C316 C303 C304 119.78(11) . . ?
C302 C303 C304 108.32(10) . . ?
C321 C304 C305 121.34(12) . . ?
C321 C304 C303 119.73(12) . . ?
C305 C304 C303 108.49(10) . . ?
C326 C305 C304 118.89(12) . . ?
C326 C305 C301 122.96(11) . . ?
C304 C305 C301 110.46(9) . . ?
C307 C306 C310 106.41(10) . . ?
C307 C306 C301 122.51(11) . . ?
C310 C306 C301 122.12(11) . . ?
C330 C307 C306 123.20(12) . . ?
C330 C307 C308 118.45(11) . . ?
C306 C307 C308 109.76(10) . . ?
C309 C308 C362 121.58(12) . . ?
C309 C308 C307 106.86(10) . . ?
C362 C308 C307 122.44(11) . . ?
C308 C309 C363 121.44(12) . . ?
C308 C309 C310 107.06(10) . . ?
C363 C309 C310 122.39(11) . . ?
C312 C310 C306 123.26(12) . . ?
C312 C310 C309 118.52(11) . . ?
C306 C310 C309 109.65(10) . . ?
C302 C311 C315 120.12(12) . . ?
C302 C311 C312 121.97(12) . . ?
C315 C311 C312 106.79(10) . . ?
C310 C312 C313 119.46(12) . . ?
C310 C312 C311 116.97(12) . . ?
C313 C312 C311 108.20(10) . . ?
C364 C313 C312 122.96(12) . . ?
C364 C313 C314 119.76(12) . . ?
C312 C313 C314 108.50(10) . . ?
C365 C314 C313 121.91(12) . . ?
C365 C314 C315 121.61(11) . . ?
C313 C314 C315 107.74(10) . . ?
C317 C315 C314 120.03(12) . . ?
C317 C315 C311 120.66(12) . . ?
C314 C315 C311 108.76(10) . . ?
C303 C316 C317 119.14(12) . . ?
C303 C316 C320 119.52(12) . . ?
C317 C316 C320 107.38(10) . . ?
C315 C317 C316 119.65(12) . . ?
C315 C317 C318 119.40(12) . . ?
C316 C317 C318 108.75(10) . . ?
C366 C318 C319 121.30(12) . . ?
C366 C318 C317 121.67(11) . . ?
C319 C318 C317 107.87(10) . . ?
C367 C319 C318 121.17(12) . . ?
C367 C319 C320 121.53(12) . . ?
C318 C319 C320 107.96(10) . . ?
C322 C320 C319 119.89(12) . . ?
C322 C320 C316 120.64(12) . . ?
C319 C320 C316 108.02(10) . . ?
C304 C321 C325 119.40(12) . . ?
C304 C321 C322 120.00(12) . . ?
C325 C321 C322 106.88(10) . . ?
C320 C322 C323 120.02(12) . . ?
C320 C322 C321 120.28(12) . . ?
C323 C322 C321 108.38(10) . . ?
C324 C323 C368 121.50(12) . . ?
C324 C323 C322 107.75(10) . . ?
C368 C323 C322 121.28(11) . . ?
C369 C324 C323 121.36(12) . . ?
C369 C324 C325 121.50(11) . . ?
C323 C324 C325 108.13(10) . . ?
C327 C325 C321 119.49(12) . . ?
C327 C325 C324 119.30(12) . . ?
C321 C325 C324 108.84(10) . . ?
C305 C326 C327 120.32(12) . . ?
C305 C326 C330 121.88(12) . . ?
C327 C326 C330 106.76(10) . . ?
C325 C327 C328 120.39(12) . . ?
C325 C327 C326 120.43(12) . . ?
C328 C327 C326 108.81(10) . . ?
C370 C328 C329 122.03(12) . . ?
C370 C328 C327 121.48(12) . . ?
C329 C328 C327 107.65(10) . . ?
C361 C329 C330 122.70(12) . . ?
C361 C329 C328 119.99(12) . . ?
C330 C329 C328 108.81(10) . . ?
C307 C330 C329 119.64(12) . . ?
C307 C330 C326 117.01(12) . . ?
C329 C330 C326 107.94(10) . . ?
C336 C331 C332 119.68(12) . . ?
C336 C331 C335 120.10(12) . . ?
C332 C331 C335 108.06(10) . . ?
C341 C332 C331 119.82(12) . . ?
C341 C332 C333 120.24(12) . . ?
C331 C332 C333 107.83(10) . . ?
C346 C333 C334 119.97(12) . . ?
C346 C333 C332 118.82(12) . . ?
C334 C333 C332 108.04(10) . . ?
C351 C334 C333 119.70(12) . . ?
C351 C334 C335 119.17(12) . . ?
C333 C334 C335 108.09(10) . . ?
C356 C335 C331 119.60(12) . . ?
C356 C335 C334 120.19(12) . . ?
C331 C335 C334 107.98(10) . . ?
C331 C336 C340 120.00(12) . . ?
C331 C336 C337 119.83(12) . . ?
C340 C336 C337 107.15(10) . . ?
C360 C337 C336 120.19(12) . . ?
C360 C337 C338 119.79(12) . . ?
C336 C337 C338 108.41(10) . . ?
C362 C338 C339 121.03(12) . . ?
C362 C338 C337 121.37(11) . . ?
C339 C338 C337 108.23(10) . . ?
C363 C339 C338 121.58(12) . . ?
C363 C339 C340 121.36(11) . . ?
C338 C339 C340 107.88(10) . . ?
C342 C340 C336 120.45(12) . . ?
C342 C340 C339 119.25(12) . . ?
C336 C340 C339 108.33(10) . . ?
C332 C341 C345 120.54(12) . . ?
C332 C341 C342 120.41(12) . . ?
C345 C341 C342 106.64(10) . . ?
C340 C342 C343 120.24(12) . . ?
C340 C342 C341 119.63(12) . . ?
C343 C342 C341 108.76(10) . . ?
C364 C343 C344 121.66(12) . . ?
C364 C343 C342 121.63(12) . . ?
C344 C343 C342 107.76(10) . . ?
C365 C344 C343 120.71(12) . . ?
C365 C344 C345 121.56(12) . . ?
C343 C344 C345 107.99(10) . . ?
C347 C345 C344 120.15(12) . . ?
C347 C345 C341 119.66(12) . . ?
C344 C345 C341 108.84(10) . . ?
C333 C346 C347 120.62(12) . . ?
C333 C346 C350 119.97(12) . . ?
C347 C346 C350 106.97(10) . . ?
C345 C347 C346 120.10(12) . . ?
C345 C347 C348 119.39(12) . . ?
C346 C347 C348 108.44(10) . . ?
C366 C348 C349 121.14(12) . . ?
C366 C348 C347 121.52(11) . . ?
C349 C348 C347 108.16(10) . . ?
C367 C349 C348 121.31(12) . . ?
C367 C349 C350 121.50(12) . . ?
C348 C349 C350 107.73(10) . . ?
C352 C350 C349 119.77(12) . . ?
C352 C350 C346 119.93(12) . . ?
C349 C350 C346 108.69(10) . . ?
C334 C351 C352 119.90(12) . . ?
C334 C351 C355 120.10(12) . . ?
C352 C351 C355 107.43(10) . . ?
C350 C352 C351 120.53(12) . . ?
C350 C352 C353 119.77(12) . . ?
C351 C352 C353 108.47(10) . . ?
C368 C353 C354 121.47(12) . . ?
C368 C353 C352 121.35(11) . . ?
C354 C353 C352 107.58(10) . . ?
C369 C354 C353 121.02(12) . . ?
C369 C354 C355 121.28(11) . . ?
C353 C354 C355 108.41(10) . . ?
C357 C355 C351 120.42(12) . . ?
C357 C355 C354 119.60(12) . . ?
C351 C355 C354 108.08(10) . . ?
C335 C356 C357 120.42(12) . . ?
C335 C356 C360 120.50(12) . . ?
C357 C356 C360 106.88(10) . . ?
C355 C357 C356 119.71(12) . . ?
C355 C357 C358 120.24(12) . . ?
C356 C357 C358 108.60(10) . . ?
C370 C358 C359 120.82(12) . . ?
C370 C358 C357 121.46(12) . . ?
C359 C358 C357 107.75(10) . . ?
C361 C359 C358 121.38(12) . . ?
C361 C359 C360 121.85(12) . . ?
C358 C359 C360 108.08(10) . . ?
C337 C360 C359 119.72(12) . . ?
C337 C360 C356 119.78(12) . . ?
C359 C360 C356 108.69(10) . . ?
C359 C361 C329 116.91(11) . . ?
C359 C361 C362 118.28(12) . . ?
C329 C361 C362 117.61(11) . . ?
C308 C362 C338 116.01(11) . . ?
C308 C362 C361 118.60(11) . . ?
C338 C362 C361 118.66(11) . . ?
C339 C363 C309 115.94(11) . . ?
C339 C363 C364 118.74(11) . . ?
C309 C363 C364 118.74(11) . . ?
C343 C364 C313 117.07(11) . . ?
C343 C364 C363 118.44(11) . . ?
C313 C364 C363 117.42(11) . . ?
C344 C365 C314 116.51(11) . . ?
C344 C365 C366 118.51(11) . . ?
C314 C365 C366 118.54(11) . . ?
C318 C366 C348 116.34(11) . . ?
C318 C366 C365 118.45(11) . . ?
C348 C366 C365 118.63(11) . . ?
C349 C367 C319 116.19(11) . . ?
C349 C367 C368 118.88(11) . . ?
C319 C367 C368 118.18(11) . . ?
C353 C368 C323 115.91(11) . . ?
C353 C368 C367 118.48(11) . . ?
C323 C368 C367 118.82(11) . . ?
C324 C369 C354 116.12(11) . . ?
C324 C369 C370 118.57(11) . . ?
C354 C369 C370 118.93(11) . . ?
C358 C370 C328 116.58(11) . . ?
C358 C370 C369 118.28(11) . . ?
C328 C370 C369 118.44(11) . . ?
N1 Mn1 N1 180.00(13) 2 . ?
N1 Mn1 N2 89.34(8) 2 2 ?
N1 Mn1 N2 90.66(8) . 2 ?
N1 Mn1 N2 90.66(8) 2 . ?
N1 Mn1 N2 89.34(8) . . ?
N2 Mn1 N2 180.0(3) 2 . ?
N1 Mn1 N401 88.75(7) 2 2 ?
N1 Mn1 N401 91.25(7) . 2 ?
N2 Mn1 N401 89.77(8) 2 2 ?
N2 Mn1 N401 90.23(8) . 2 ?
N1 Mn1 N401 91.25(7) 2 . ?
N1 Mn1 N401 88.75(7) . . ?
N2 Mn1 N401 90.23(8) 2 . ?
N2 Mn1 N401 89.77(8) . . ?
N401 Mn1 N401 180.00(9) 2 . ?
C19 N1 C16 107.9(2) . . ?
C19 N1 Mn1 124.43(17) . . ?
C16 N1 Mn1 126.70(17) . . ?
C11 N2 C14 107.7(2) . . ?
C11 N2 Mn1 125.01(17) . . ?
C14 N2 Mn1 126.33(17) . . ?
N2 C11 C20 125.3(2) . . ?
N2 C11 C12 109.3(2) . . ?
C20 C11 C12 125.4(2) . . ?
C13 C12 C11 107.0(2) . . ?
C13 C12 H12 126.5 . . ?
C11 C12 H12 126.5 . . ?
C12 C13 C14 107.5(2) . . ?
C12 C13 H13 126.2 . . ?
C14 C13 H13 126.2 . . ?
N2 C14 C15 125.5(2) . . ?
N2 C14 C13 108.4(2) . . ?
C15 C14 C13 126.0(2) . . ?
C14 C15 C16 126.5(2) . . ?
C14 C15 C27 116.6(2) . . ?
C16 C15 C27 116.9(2) . . ?
N1 C16 C15 125.3(2) . . ?
N1 C16 C17 108.7(2) . . ?
C15 C16 C17 125.8(2) . . ?
C18 C17 C16 107.5(2) . . ?
C18 C17 H17 126.2 . . ?
C16 C17 H17 126.2 . . ?
C17 C18 C19 107.1(2) . . ?
C17 C18 H18 126.5 . . ?
C19 C18 H18 126.5 . . ?
N1 C19 C20 126.3(2) . 2 ?
N1 C19 C18 108.8(2) . . ?
C20 C19 C18 124.8(2) 2 . ?
C19 C20 C11 127.3(2) 2 . ?
C19 C20 C21 116.4(2) 2 . ?
C11 C20 C21 116.3(2) . . ?
C22 C21 C26 120.0 . . ?
C22 C21 C20 120.25(14) . . ?
C26 C21 C20 119.75(14) . . ?
C21 C22 C23 120.0 . . ?
C21 C22 H22 120.0 . . ?
C23 C22 H22 120.0 . . ?
C24 C23 C22 120.0 . . ?
C24 C23 H23 120.0 . . ?
C22 C23 H23 120.0 . . ?
C23 C24 C25 120.0 . . ?
C23 C24 H24 120.0 . . ?
C25 C24 H24 120.0 . . ?
C26 C25 C24 120.0 . . ?
C26 C25 H25 120.0 . . ?
C24 C25 H25 120.0 . . ?
C25 C26 C21 120.0 . . ?
C25 C26 H26 120.0 . . ?
C21 C26 H26 120.0 . . ?
C28 C27 C32 120.0 . . ?
C28 C27 C15 120.06(14) . . ?
C32 C27 C15 119.92(14) . . ?
C27 C28 C29 120.0 . . ?
C27 C28 H28 120.0 . . ?
C29 C28 H28 120.0 . . ?
C30 C29 C28 120.0 . . ?
C30 C29 H29 120.0 . . ?
C28 C29 H29 120.0 . . ?
C31 C30 C29 120.0 . . ?
C31 C30 H30 120.0 . . ?
C29 C30 H30 120.0 . . ?
C32 C31 C30 120.0 . . ?
C32 C31 H31 120.0 . . ?
C30 C31 H31 120.0 . . ?
C31 C32 C27 120.0 . . ?
C31 C32 H32 120.0 . . ?
C27 C32 H32 120.0 . . ?
C402 N401 C404 108.6(2) . . ?
C402 N401 C403 108.5(2) . . ?
C404 N401 C403 108.4(2) . . ?
C402 N401 Mn1 112.49(15) . . ?
C404 N401 Mn1 106.06(14) . . ?
C403 N401 Mn1 112.66(15) . . ?
N401 C402 C405 111.6(2) . . ?
N401 C402 H40A 109.3 . . ?
C405 C402 H40A 109.3 . . ?
N401 C402 H40B 109.3 . . ?
C405 C402 H40B 109.3 . . ?
H40A C402 H40B 108.0 . . ?
N401 C403 C406 111.4(2) . . ?
N401 C403 H40C 109.3 . . ?
C406 C403 H40C 109.3 . . ?
N401 C403 H40D 109.3 . . ?
C406 C403 H40D 109.3 . . ?
H40C C403 H40D 108.0 . . ?
N401 C404 C407 111.6(2) . . ?
N401 C404 H40E 109.3 . . ?
C407 C404 H40E 109.3 . . ?
N401 C404 H40F 109.3 . . ?
C407 C404 H40F 109.3 . . ?
H40E C404 H40F 108.0 . . ?
N408 C405 C402 108.64(19) . . ?
N408 C405 H40G 110.0 . . ?
C402 C405 H40G 110.0 . . ?
N408 C405 H40H 110.0 . . ?
C402 C405 H40H 110.0 . . ?
H40G C405 H40H 108.3 . . ?
N408 C406 C403 108.67(19) . . ?
N408 C406 H40I 110.0 . . ?
C403 C406 H40I 110.0 . . ?
N408 C406 H40J 110.0 . . ?
C403 C406 H40J 110.0 . . ?
H40I C406 H40J 108.3 . . ?
N408 C407 C404 109.05(19) . . ?
N408 C407 H40K 109.9 . . ?
C404 C407 H40K 109.9 . . ?
N408 C407 H40L 109.9 . . ?
C404 C407 H40L 109.9 . . ?
H40K C407 H40L 108.3 . . ?
C409 N408 C405 110.10(18) . . ?
C409 N408 C407 109.73(18) . . ?
C405 N408 C407 109.0(2) . . ?
C409 N408 C406 111.03(18) . . ?
C405 N408 C406 108.49(18) . . ?
C407 N408 C406 108.40(18) . . ?
N408 C409 H40M 109.5 . . ?
N408 C409 H40N 109.5 . . ?
H40M C409 H40N 109.5 . . ?
N408 C409 H40O 109.5 . . ?
H40M C409 H40O 109.5 . . ?
H40N C409 H40O 109.5 . . ?
C504 N501 C502 108.6(3) . . ?
C504 N501 C503 108.3(3) . . ?
C502 N501 C503 108.2(3) . . ?
N501 C502 C505 111.3(2) . . ?
N501 C502 H50A 109.4 . . ?
C505 C502 H50A 109.4 . . ?
N501 C502 H50B 109.4 . . ?
C505 C502 H50B 109.4 . . ?
H50A C502 H50B 108.0 . . ?
N501 C503 C506 111.0(2) . . ?
N501 C503 H50C 109.4 . . ?
C506 C503 H50C 109.4 . . ?
N501 C503 H50D 109.4 . . ?
C506 C503 H50D 109.4 . . ?
H50C C503 H50D 108.0 . . ?
N501 C504 C507 111.5(2) . . ?
N501 C504 H50E 109.3 . . ?
C507 C504 H50E 109.3 . . ?
N501 C504 H50F 109.3 . . ?
C507 C504 H50F 109.3 . . ?
H50E C504 H50F 108.0 . . ?
N508 C505 C502 108.4(2) . . ?
N508 C505 H50G 110.0 . . ?
C502 C505 H50G 110.0 . . ?
N508 C505 H50H 110.0 . . ?
C502 C505 H50H 110.0 . . ?
H50G C505 H50H 108.4 . . ?
N508 C506 C503 108.6(2) . . ?
N508 C506 H50I 110.0 . . ?
C503 C506 H50I 110.0 . . ?
N508 C506 H50J 110.0 . . ?
C503 C506 H50J 110.0 . . ?
H50I C506 H50J 108.4 . . ?
N508 C507 C504 108.5(2) . . ?
N508 C507 H50K 110.0 . . ?
C504 C507 H50K 110.0 . . ?
N508 C507 H50L 110.0 . . ?
C504 C507 H50L 110.0 . . ?
H50K C507 H50L 108.4 . . ?
C509 N508 C505 110.2(2) . . ?
C509 N508 C507 110.0(2) . . ?
C505 N508 C507 108.7(3) . . ?
C509 N508 C506 110.9(2) . . ?
C505 N508 C506 108.4(2) . . ?
C507 N508 C506 108.6(2) . . ?
C513 N510 C511 108.5(3) . . ?
C513 N510 C512 108.2(3) . . ?
C511 N510 C512 108.1(3) . . ?
N510 C511 C514 111.2(3) . . ?
N510 C511 H51A 109.4 . . ?
C514 C511 H51A 109.4 . . ?
N510 C511 H51B 109.4 . . ?
C514 C511 H51B 109.4 . . ?
H51A C511 H51B 108.0 . . ?
N510 C512 C515 110.9(3) . . ?
N510 C512 H51C 109.5 . . ?
C515 C512 H51C 109.5 . . ?
N510 C512 H51D 109.5 . . ?
C515 C512 H51D 109.5 . . ?
H51C C512 H51D 108.0 . . ?
N510 C513 C516 111.4(3) . . ?
N510 C513 H51E 109.3 . . ?
C516 C513 H51E 109.3 . . ?
N510 C513 H51F 109.3 . . ?
C516 C513 H51F 109.3 . . ?
H51E C513 H51F 108.0 . . ?
N517 C514 C511 108.3(2) . . ?
N517 C514 H51G 110.0 . . ?
C511 C514 H51G 110.0 . . ?
N517 C514 H51H 110.0 . . ?
C511 C514 H51H 110.0 . . ?
H51G C514 H51H 108.4 . . ?
N517 C515 C512 108.4(2) . . ?
N517 C515 H51I 110.0 . . ?
C512 C515 H51I 110.0 . . ?
N517 C515 H51J 110.0 . . ?
C512 C515 H51J 110.0 . . ?
H51I C515 H51J 108.4 . . ?
N517 C516 C513 108.4(2) . . ?
N517 C516 H51K 110.0 . . ?
C513 C516 H51K 110.0 . . ?
N517 C516 H51L 110.0 . . ?
C513 C516 H51L 110.0 . . ?
H51K C516 H51L 108.4 . . ?
C518 N517 C516 110.1(2) . . ?
C518 N517 C514 110.2(2) . . ?
C516 N517 C514 108.7(3) . . ?
C518 N517 C515 111.0(3) . . ?
C516 N517 C515 108.4(2) . . ?
C514 N517 C515 108.3(2) . . ?
N517 C518 H51M 109.5 . . ?
N517 C518 H51N 109.5 . . ?
H51M C518 H51N 109.5 . . ?
N517 C518 H51O 109.5 . . ?
H51M C518 H51O 109.5 . . ?
H51N C518 H51O 109.5 . . ?
C602 C601 C606 120.0 . . ?
C602 C601 H501 120.0 . . ?
C606 C601 H501 120.0 . . ?
C603 C602 C601 120.0 . . ?
C603 C602 H502 120.0 . . ?
C601 C602 H502 120.0 . . ?
C604 C603 C602 120.0 . . ?
C604 C603 H503 120.0 . . ?
C602 C603 H503 120.0 . . ?
C605 C604 C603 120.0 . . ?
C605 C604 H504 120.0 . . ?
C603 C604 H504 120.0 . . ?
C604 C605 C606 120.0 . . ?
C604 C605 H505 120.0 . . ?
C606 C605 H505 120.0 . . ?
C605 C606 C601 120.0 . . ?
C605 C606 C607 119.88(17) . . ?
C601 C606 C607 120.12(17) . . ?
N608 C607 C606 178.7(4) . . ?
C702 C701 C706 120.0 . . ?
C702 C701 H701 120.0 . . ?
C706 C701 H701 120.0 . . ?
C703 C702 C701 120.0 . . ?
C703 C702 H702 120.0 . . ?
C701 C702 H702 120.0 . . ?
C702 C703 C704 120.0 . . ?
C702 C703 H703 120.0 . . ?
C704 C703 H703 120.0 . . ?
C703 C704 C705 120.0 . . ?
C703 C704 H704 120.0 . . ?
C705 C704 H704 120.0 . . ?
C706 C705 C704 120.0 . . ?
C706 C705 H705 120.0 . . ?
C704 C705 H705 120.0 . . ?
C705 C706 C701 120.0 . . ?
C705 C706 C707 120.06(15) . . ?
C701 C706 C707 119.93(15) . . ?
N708 C707 C706 179.1(4) . . ?
C2A C1A C6A 120.0 . . ?
C2A C1A Cl1A 121.30(12) . . ?
C6A C1A Cl1A 118.68(12) . . ?
C3A C2A C1A 120.0 . . ?
C3A C2A Cl2A 119.30(12) . . ?
C1A C2A Cl2A 120.62(12) . . ?
C2A C3A C4A 120.0 . . ?
C2A C3A H3A 120.0 . . ?
C4A C3A H3A 120.0 . . ?
C3A C4A C5A 120.0 . . ?
C3A C4A H4A 120.0 . . ?
C5A C4A H4A 120.0 . . ?
C6A C5A C4A 120.0 . . ?
C6A C5A H5A 120.0 . . ?
C4A C5A H5A 120.0 . . ?
C5A C6A C1A 120.0 . . ?
C5A C6A H6A 120.0 . . ?
C1A C6A H6A 120.0 . . ?
C2B C1B C6B 120.0 . . ?
C2B C1B Cl1B 121.46(15) . . ?
C6B C1B Cl1B 118.54(15) . . ?
C1B C2B C3B 120.0 . . ?
C1B C2B Cl2B 120.73(15) . . ?
C3B C2B Cl2B 119.24(15) . . ?
C2B C3B C4B 120.0 . . ?
C2B C3B H3B 120.0 . . ?
C4B C3B H3B 120.0 . . ?
C5B C4B C3B 120.0 . . ?
C5B C4B H4B 120.0 . . ?
C3B C4B H4B 120.0 . . ?
C4B C5B C6B 120.0 . . ?
C4B C5B H5B 120.0 . . ?
C6B C5B H5B 120.0 . . ?
C5B C6B C1B 120.0 . . ?
C5B C6B H6B 120.0 . . ?
C1B C6B H6B 120.0 . . ?
C6H C1H C2H 120.0 . . ?
C1H C2H C3H 120.0 . . ?
C4H C3H C2H 120.0 . . ?
C3H C4H C5H 120.0 . . ?
C4H C5H C6H 120.0 . . ?
C1H C6H C5H 120.0 . . ?
C1H C6H C7H 120.1 . . ?
C5H C6H C7H 119.9 . . ?
N8H C7H C6H 178.6 . . ?
C2C C1C C6C 120.0 . . ?
C2C C1C Cl1C 121.42(14) . . ?
C6C C1C Cl1C 118.56(14) . . ?
C3C C2C C1C 120.0 . . ?
C3C C2C Cl2C 119.25(14) . . ?
C1C C2C Cl2C 120.62(14) . . ?
C2C C3C C4C 120.0 . . ?
C2C C3C H3C 120.0 . . ?
C4C C3C H3C 120.0 . . ?
C5C C4C C3C 120.0 . . ?
C5C C4C H4C 120.0 . . ?
C3C C4C H4C 120.0 . . ?
C4C C5C C6C 120.0 . . ?
C4C C5C H5C 120.0 . . ?
C6C C5C H5C 120.0 . . ?
C5C C6C C1C 120.0 . . ?
C5C C6C H6C 120.0 . . ?
C1C C6C H6C 120.0 . . ?
C2M C1M C6M 120.0 . . ?
C1M C2M C3M 120.0 . . ?
C4M C3M C2M 120.0 . . ?
C5M C4M C3M 120.0 . . ?
C6M C5M C4M 120.0 . . ?
C5M C6M C1M 120.0 . . ?
C5M C6M C7M 119.9 . . ?
C1M C6M C7M 120.1 . . ?
N8M C7M C6M 178.56(19) . . ?
C2N C1N C6N 120.0 . . ?
C3N C2N C1N 120.0 . . ?
C2N C3N C4N 120.0 . . ?
C5N C4N C3N 120.0 . . ?
C4N C5N C6N 120.0 . . ?
C5N C6N C1N 120.0 . . ?
C5N C6N C7N 119.9 . . ?
C1N C6N C7N 120.1 . . ?
N8N C7N C6N 178.56(19) . . ?
C2J C1J C6J 120.0 . . ?
C2J C1J Cl1J 121.1 . . ?
C6J C1J Cl1J 118.9 . . ?
C3J C2J C1J 120.0 . . ?
C3J C2J Cl2J 119.0 . . ?
C1J C2J Cl2J 120.9 . . ?
C2J C3J C4J 120.0 . . ?
C3J C4J C5J 120.0 . . ?
C6J C5J C4J 120.0 . . ?
C5J C6J C1J 120.0 . . ?
C2F Cl2F H3J 134.4 . . ?
C2F C1F C6F 120.0 . . ?
C2F C1F Cl1F 121.54(13) . . ?
C6F C1F Cl1F 118.46(13) . . ?
C1F C2F C3F 120.0 . . ?
C1F C2F Cl2F 120.68(13) . . ?
C3F C2F Cl2F 119.32(13) . . ?
C4F C3F C2F 120.0 . . ?
C4F C3F H3F 120.0 . . ?
C2F C3F H3F 120.0 . . ?
C3F C4F C5F 120.0 . . ?
C3F C4F H4F 120.0 . . ?
C5F C4F H4F 120.0 . . ?
C6F C5F C4F 120.0 . . ?
C6F C5F H5F 120.0 . . ?
C4F C5F H5F 120.0 . . ?
C5F C6F C1F 120.0 . . ?
C5F C6F H6F 120.0 . . ?
C1F C6F H6F 120.0 . . ?
C6L C1L C2L 120.0 . . ?
C6L C1L Cl1L 118.9 . . ?
C2L C1L Cl1L 121.1 . . ?
C3L C2L C1L 120.0 . . ?
C3L C2L Cl2L 119.0 . . ?
C1L C2L Cl2L 120.9 . . ?
C4L C3L C2L 120.0 . . ?
C3L C4L C5L 120.0 . . ?
C4L C5L C6L 120.0 . . ?
C1L C6L C5L 120.0 . . ?
C2E C1E C6E 120.0 . . ?
C2E C1E Cl1E 120.81(11) . . ?
C6E C1E Cl1E 119.15(11) . . ?
C3E C2E C1E 120.0 . . ?
C3E C2E Cl2E 119.82(13) . . ?
C1E C2E Cl2E 120.17(13) . . ?
C2E C3E C4E 120.0 . . ?
C2E C3E H3E 120.0 . . ?
C4E C3E H3E 120.0 . . ?
C5E C4E C3E 120.0 . . ?
C5E C4E H4E 120.0 . . ?
C3E C4E H4E 120.0 . . ?
C4E C5E C6E 120.0 . . ?
C4E C5E H5E 120.0 . . ?
C6E C5E H5E 120.0 . . ?
C5E C6E C1E 120.0 . . ?
C5E C6E H6E 120.0 . . ?
C1E C6E H6E 120.0 . . ?
C2D C1D C6D 120.0 . . ?
C2D C1D Cl1D 121.67(13) . . ?
C6D C1D Cl1D 118.32(13) . . ?
C3D C2D C1D 120.0 . . ?
C3D C2D Cl2D 118.82(14) . . ?
C1D C2D Cl2D 121.07(13) . . ?
C2D C3D C4D 120.0 . . ?
C2D C3D H3D 120.0 . . ?
C4D C3D H3D 120.0 . . ?
C3D C4D C5D 120.0 . . ?
C3D C4D H4D 120.0 . . ?
C5D C4D H4D 120.0 . . ?
C6D C5D C4D 120.0 . . ?
C6D C5D H5D 120.0 . . ?
C4D C5D H5D 120.0 . . ?
C5D C6D C1D 120.0 . . ?
C5D C6D H6D 120.0 . . ?
C1D C6D H6D 120.0 . . ?
C2K C1K C6K 120.0 . . ?
C2K C1K Cl1K 121.1 . . ?
C6K C1K Cl1K 118.9 . . ?
C1K C2K C3K 120.0 . . ?
C1K C2K Cl2K 120.9 . . ?
C3K C2K Cl2K 119.0 . . ?
C4K C3K C2K 120.0 . . ?
C3K C4K C5K 120.0 . . ?
C6K C5K C4K 120.0 . . ?
C1K C6K C5K 120.0 . . ?

loop_
_geom_bond_atom_site_label_1
_geom_bond_atom_site_label_2
_geom_bond_distance
_geom_bond_site_symmetry_2
_geom_bond_publ_flag
C101 C106 1.5122(15) . ?
C101 C102 1.5323(16) . ?
C101 C105 1.5457(16) . ?
C101 C101 1.569(3) 2_565 ?
C102 C111 1.3830(16) . ?
C102 C103 1.4303(16) . ?
C103 C116 1.4077(16) . ?
C103 C104 1.4483(17) . ?
C104 C121 1.4041(16) . ?
C104 C105 1.4276(16) . ?
C105 C126 1.3800(16) . ?
C106 C107 1.4155(16) . ?
C106 C110 1.4161(16) . ?
C107 C130 1.4007(16) . ?
C107 C108 1.4612(16) . ?
C108 C109 1.4166(17) . ?
C108 C162 1.4192(16) . ?
C109 C163 1.4198(16) . ?
C109 C110 1.4599(16) . ?
C110 C112 1.3995(16) . ?
C111 C115 1.4488(16) . ?
C111 C112 1.4556(17) . ?
C112 C113 1.4367(16) . ?
C113 C164 1.4275(16) . ?
C113 C114 1.4377(17) . ?
C114 C165 1.4219(16) . ?
C114 C115 1.4389(16) . ?
C115 C117 1.3895(16) . ?
C116 C117 1.4266(17) . ?
C116 C120 1.4539(16) . ?
C117 C118 1.4517(16) . ?
C118 C166 1.4161(16) . ?
C118 C119 1.4296(17) . ?
C119 C167 1.4260(16) . ?
C119 C120 1.4481(16) . ?
C120 C122 1.3718(16) . ?
C121 C125 1.4300(17) . ?
C121 C122 1.4505(17) . ?
C122 C123 1.4480(16) . ?
C123 C124 1.4207(17) . ?
C123 C168 1.4211(16) . ?
C124 C169 1.4194(16) . ?
C124 C125 1.4468(16) . ?
C125 C127 1.3900(16) . ?
C126 C127 1.4510(16) . ?
C126 C130 1.4601(17) . ?
C127 C128 1.4369(16) . ?
C128 C170 1.4182(16) . ?
C128 C129 1.4366(17) . ?
C129 C161 1.4309(16) . ?
C129 C130 1.4342(16) . ?
C131 C136 1.3975(16) . ?
C131 C132 1.4459(17) . ?
C131 C135 1.4483(17) . ?
C132 C141 1.3861(16) . ?
C132 C133 1.4564(16) . ?
C133 C146 1.3981(16) . ?
C133 C134 1.4393(16) . ?
C134 C151 1.4031(16) . ?
C134 C135 1.4514(17) . ?
C135 C156 1.3839(16) . ?
C136 C140 1.4421(17) . ?
C136 C137 1.4440(17) . ?
C137 C160 1.3861(16) . ?
C137 C138 1.4468(16) . ?
C138 C139 1.4238(17) . ?
C138 C162 1.4241(16) . ?
C139 C163 1.4178(16) . ?
C139 C140 1.4538(16) . ?
C140 C142 1.3792(16) . ?
C141 C145 1.4464(17) . ?
C141 C142 1.4499(17) . ?
C142 C143 1.4461(16) . ?
C143 C164 1.4087(16) . ?
C143 C144 1.4364(17) . ?
C144 C165 1.4145(16) . ?
C144 C145 1.4444(16) . ?
C145 C147 1.3885(16) . ?
C146 C147 1.4468(17) . ?
C146 C150 1.4486(17) . ?
C147 C148 1.4474(16) . ?
C148 C166 1.4193(16) . ?
C148 C149 1.4347(17) . ?
C149 C167 1.4136(16) . ?
C149 C150 1.4470(17) . ?
C150 C152 1.3804(16) . ?
C151 C152 1.4401(16) . ?
C151 C155 1.4421(16) . ?
C152 C153 1.4509(16) . ?
C153 C168 1.4200(16) . ?
C153 C154 1.4285(17) . ?
C154 C169 1.4223(16) . ?
C154 C155 1.4481(16) . ?
C155 C157 1.3846(16) . ?
C156 C157 1.4484(17) . ?
C156 C160 1.4513(17) . ?
C157 C158 1.4513(16) . ?
C158 C170 1.4177(16) . ?
C158 C159 1.4386(17) . ?
C159 C161 1.4197(16) . ?
C159 C160 1.4424(16) . ?
C161 C162 1.4647(16) . ?
C163 C164 1.4649(16) . ?
C165 C166 1.4691(17) . ?
C167 C168 1.4583(16) . ?
C169 C170 1.4690(17) . ?
C202 C211 1.3829(16) . ?
C202 C203 1.4303(16) . ?
C203 C216 1.4081(16) . ?
C203 C204 1.4482(17) . ?
C204 C221 1.4043(16) . ?
C204 C205 1.4272(16) . ?
C205 C226 1.3796(16) . ?
C206 C207 1.4154(16) . ?
C206 C210 1.4157(16) . ?
C207 C230 1.4006(16) . ?
C207 C208 1.4604(16) . ?
C208 C209 1.4171(17) . ?
C208 C262 1.4187(16) . ?
C209 C263 1.4199(16) . ?
C209 C210 1.4595(16) . ?
C210 C212 1.3996(16) . ?
C211 C215 1.4487(16) . ?
C211 C212 1.4558(17) . ?
C212 C213 1.4371(16) . ?
C213 C264 1.4277(16) . ?
C213 C214 1.4375(17) . ?
C214 C265 1.4212(16) . ?
C214 C215 1.4387(16) . ?
C215 C217 1.3895(16) . ?
C216 C217 1.4262(17) . ?
C216 C220 1.4542(17) . ?
C217 C218 1.4517(16) . ?
C218 C266 1.4163(16) . ?
C218 C219 1.4296(17) . ?
C219 C267 1.4264(16) . ?
C219 C220 1.4482(17) . ?
C220 C222 1.3720(16) . ?
C221 C225 1.4300(17) . ?
C221 C222 1.4501(16) . ?
C222 C223 1.4484(16) . ?
C223 C224 1.4210(17) . ?
C223 C268 1.4211(16) . ?
C224 C269 1.4194(16) . ?
C224 C225 1.4464(16) . ?
C225 C227 1.3898(16) . ?
C226 C227 1.4499(16) . ?
C226 C230 1.4601(16) . ?
C227 C228 1.4370(16) . ?
C228 C270 1.4180(16) . ?
C228 C229 1.4374(17) . ?
C229 C261 1.4311(16) . ?
C229 C230 1.4342(16) . ?
C231 C236 1.3977(16) . ?
C231 C232 1.4461(17) . ?
C231 C235 1.4481(17) . ?
C232 C241 1.3860(16) . ?
C232 C233 1.4568(17) . ?
C233 C246 1.3979(16) . ?
C233 C234 1.4392(16) . ?
C234 C251 1.4029(16) . ?
C234 C235 1.4512(17) . ?
C235 C256 1.3840(16) . ?
C236 C240 1.4422(17) . ?
C236 C237 1.4441(17) . ?
C237 C260 1.3859(16) . ?
C237 C238 1.4467(16) . ?
C238 C239 1.4238(17) . ?
C238 C262 1.4239(16) . ?
C239 C263 1.4175(16) . ?
C239 C240 1.4540(16) . ?
C240 C242 1.3793(16) . ?
C241 C245 1.4464(17) . ?
C241 C242 1.4498(17) . ?
C242 C243 1.4462(16) . ?
C243 C264 1.4089(16) . ?
C243 C244 1.4365(17) . ?
C244 C265 1.4139(16) . ?
C244 C245 1.4443(16) . ?
C245 C247 1.3882(16) . ?
C246 C247 1.4466(17) . ?
C246 C250 1.4480(17) . ?
C247 C248 1.4474(16) . ?
C248 C266 1.4197(16) . ?
C248 C249 1.4347(17) . ?
C249 C267 1.4137(16) . ?
C249 C250 1.4471(17) . ?
C250 C252 1.3809(16) . ?
C251 C252 1.4405(17) . ?
C251 C255 1.4419(17) . ?
C252 C253 1.4513(16) . ?
C253 C268 1.4201(16) . ?
C253 C254 1.4284(17) . ?
C254 C269 1.4225(16) . ?
C254 C255 1.4478(16) . ?
C255 C257 1.3845(16) . ?
C256 C257 1.4480(17) . ?
C256 C260 1.4515(17) . ?
C257 C258 1.4506(16) . ?
C258 C270 1.4169(16) . ?
C258 C259 1.4380(17) . ?
C259 C261 1.4193(16) . ?
C259 C260 1.4422(16) . ?
C261 C262 1.4647(16) . ?
C263 C264 1.4653(16) . ?
C265 C266 1.4688(17) . ?
C267 C268 1.4590(16) . ?
C269 C270 1.4689(17) . ?
C301 C306 1.5125(13) . ?
C301 C302 1.5349(13) . ?
C301 C305 1.5439(13) . ?
C301 C301 1.601(3) 2_675 ?
C302 C311 1.3839(13) . ?
C302 C303 1.4309(13) . ?
C303 C316 1.4085(13) . ?
C303 C304 1.4484(13) . ?
C304 C321 1.4049(13) . ?
C304 C305 1.4288(13) . ?
C305 C326 1.3809(13) . ?
C306 C307 1.4158(13) . ?
C306 C310 1.4166(13) . ?
C307 C330 1.3999(13) . ?
C307 C308 1.4609(13) . ?
C308 C309 1.4161(13) . ?
C308 C362 1.4193(13) . ?
C309 C363 1.4198(13) . ?
C309 C310 1.4603(13) . ?
C310 C312 1.4001(13) . ?
C311 C315 1.4492(13) . ?
C311 C312 1.4562(13) . ?
C312 C313 1.4369(13) . ?
C313 C364 1.4286(13) . ?
C313 C314 1.4380(13) . ?
C314 C365 1.4213(13) . ?
C314 C315 1.4393(13) . ?
C315 C317 1.3902(13) . ?
C316 C317 1.4262(13) . ?
C316 C320 1.4549(13) . ?
C317 C318 1.4517(13) . ?
C318 C366 1.4165(13) . ?
C318 C319 1.4298(13) . ?
C319 C367 1.4267(13) . ?
C319 C320 1.4481(13) . ?
C320 C322 1.3719(13) . ?
C321 C325 1.4299(13) . ?
C321 C322 1.4503(13) . ?
C322 C323 1.4491(13) . ?
C323 C324 1.4212(13) . ?
C323 C368 1.4216(13) . ?
C324 C369 1.4203(13) . ?
C324 C325 1.4472(13) . ?
C325 C327 1.3895(13) . ?
C326 C327 1.4503(13) . ?
C326 C330 1.4596(13) . ?
C327 C328 1.4372(13) . ?
C328 C370 1.4185(13) . ?
C328 C329 1.4369(13) . ?
C329 C361 1.4313(13) . ?
C329 C330 1.4345(13) . ?
C331 C336 1.3978(13) . ?
C331 C332 1.4458(13) . ?
C331 C335 1.4484(13) . ?
C332 C341 1.3867(13) . ?
C332 C333 1.4574(13) . ?
C333 C346 1.3993(13) . ?
C333 C334 1.4403(13) . ?
C334 C351 1.4041(13) . ?
C334 C335 1.4520(13) . ?
C335 C356 1.3841(13) . ?
C336 C340 1.4423(13) . ?
C336 C337 1.4439(13) . ?
C337 C360 1.3860(13) . ?
C337 C338 1.4469(13) . ?
C338 C362 1.4233(13) . ?
C338 C339 1.4234(13) . ?
C339 C363 1.4186(13) . ?
C339 C340 1.4542(13) . ?
C340 C342 1.3793(13) . ?
C341 C345 1.4470(13) . ?
C341 C342 1.4510(13) . ?
C342 C343 1.4466(13) . ?
C343 C364 1.4090(13) . ?
C343 C344 1.4367(13) . ?
C344 C365 1.4142(13) . ?
C344 C345 1.4445(13) . ?
C345 C347 1.3889(13) . ?
C346 C347 1.4469(13) . ?
C346 C350 1.4483(13) . ?
C347 C348 1.4478(13) . ?
C348 C366 1.4199(13) . ?
C348 C349 1.4349(13) . ?
C349 C367 1.4140(13) . ?
C349 C350 1.4472(13) . ?
C350 C352 1.3802(13) . ?
C351 C352 1.4408(13) . ?
C351 C355 1.4425(13) . ?
C352 C353 1.4517(13) . ?
C353 C368 1.4199(13) . ?
C353 C354 1.4281(13) . ?
C354 C369 1.4236(13) . ?
C354 C355 1.4483(13) . ?
C355 C357 1.3845(13) . ?
C356 C357 1.4483(13) . ?
C356 C360 1.4514(13) . ?
C357 C358 1.4507(13) . ?
C358 C370 1.4178(13) . ?
C358 C359 1.4389(13) . ?
C359 C361 1.4199(13) . ?
C359 C360 1.4427(13) . ?
C361 C362 1.4648(13) . ?
C363 C364 1.4654(13) . ?
C365 C366 1.4697(13) . ?
C367 C368 1.4595(13) . ?
C369 C370 1.4702(13) . ?
Mn1 N1 2.097(2) 2 ?
Mn1 N1 2.097(2) . ?
Mn1 N2 2.098(2) 2 ?
Mn1 N2 2.098(2) . ?
Mn1 N401 2.515(2) 2 ?
Mn1 N401 2.515(2) . ?
N1 C19 1.370(3) . ?
N1 C16 1.371(3) . ?
N2 C11 1.373(3) . ?
N2 C14 1.376(3) . ?
C11 C20 1.418(3) . ?
C11 C12 1.444(4) . ?
C12 C13 1.361(4) . ?
C12 H12 0.9500 . ?
C13 C14 1.451(4) . ?
C13 H13 0.9500 . ?
C14 C15 1.416(4) . ?
C15 C16 1.420(4) . ?
C15 C27 1.513(3) . ?
C16 C17 1.445(4) . ?
C17 C18 1.355(4) . ?
C17 H17 0.9500 . ?
C18 C19 1.449(4) . ?
C18 H18 0.9500 . ?
C19 C20 1.409(4) 2 ?
C20 C19 1.409(4) 2 ?
C20 C21 1.518(3) . ?
C21 C22 1.3900 . ?
C21 C26 1.3900 . ?
C22 C23 1.3900 . ?
C22 H22 0.9500 . ?
C23 C24 1.3900 . ?
C23 H23 0.9500 . ?
C24 C25 1.3900 . ?
C24 H24 0.9500 . ?
C25 C26 1.3900 . ?
C25 H25 0.9500 . ?
C26 H26 0.9500 . ?
C27 C28 1.3900 . ?
C27 C32 1.3900 . ?
C28 C29 1.3900 . ?
C28 H28 0.9500 . ?
C29 C30 1.3900 . ?
C29 H29 0.9500 . ?
C30 C31 1.3900 . ?
C30 H30 0.9500 . ?
C31 C32 1.3900 . ?
C31 H31 0.9500 . ?
C32 H32 0.9500 . ?
N401 C402 1.466(3) . ?
N401 C404 1.466(3) . ?
N401 C403 1.470(3) . ?
C402 C405 1.531(4) . ?
C402 H40A 0.9900 . ?
C402 H40B 0.9900 . ?
C403 C406 1.533(4) . ?
C403 H40C 0.9900 . ?
C403 H40D 0.9900 . ?
C404 C407 1.521(4) . ?
C404 H40E 0.9900 . ?
C404 H40F 0.9900 . ?
C405 N408 1.502(3) . ?
C405 H40G 0.9900 . ?
C405 H40H 0.9900 . ?
C406 N408 1.504(3) . ?
C406 H40I 0.9900 . ?
C406 H40J 0.9900 . ?
C407 N408 1.503(3) . ?
C407 H40K 0.9900 . ?
C407 H40L 0.9900 . ?
N408 C409 1.492(3) . ?
C409 H40M 0.9800 . ?
C409 H40N 0.9800 . ?
C409 H40O 0.9800 . ?
N501 C504 1.466(3) . ?
N501 C502 1.467(3) . ?
N501 C503 1.471(4) . ?
C502 C505 1.533(4) . ?
C502 H50A 0.9900 . ?
C502 H50B 0.9900 . ?
C503 C506 1.533(4) . ?
C503 H50C 0.9900 . ?
C503 H50D 0.9900 . ?
C504 C507 1.523(4) . ?
C504 H50E 0.9900 . ?
C504 H50F 0.9900 . ?
C505 N508 1.503(3) . ?
C505 H50G 0.9900 . ?
C505 H50H 0.9900 . ?
C506 N508 1.504(3) . ?
C506 H50I 0.9900 . ?
C506 H50J 0.9900 . ?
C507 N508 1.503(3) . ?
C507 H50K 0.9900 . ?
C507 H50L 0.9900 . ?
N508 C509 1.491(3) . ?
C509 H50M 0.9800 . ?
C509 H50N 0.9800 . ?
C509 H50O 0.9800 . ?
N510 C513 1.467(3) . ?
N510 C511 1.468(3) . ?
N510 C512 1.472(4) . ?
C511 C514 1.533(4) . ?
C511 H51A 0.9900 . ?
C511 H51B 0.9900 . ?
C512 C515 1.533(4) . ?
C512 H51C 0.9900 . ?
C512 H51D 0.9900 . ?
C513 C516 1.524(4) . ?
C513 H51E 0.9900 . ?
C513 H51F 0.9900 . ?
C514 N517 1.504(3) . ?
C514 H51G 0.9900 . ?
C514 H51H 0.9900 . ?
C515 N517 1.505(3) . ?
C515 H51I 0.9900 . ?
C515 H51J 0.9900 . ?
C516 N517 1.504(3) . ?
C516 H51K 0.9900 . ?
C516 H51L 0.9900 . ?
N517 C518 1.490(3) . ?
C518 H51M 0.9800 . ?
C518 H51N 0.9800 . ?
C518 H51O 0.9800 . ?
C601 C602 1.3900 . ?
C601 C606 1.3900 . ?
C601 H501 0.9500 . ?
C602 C603 1.3900 . ?
C602 H502 0.9500 . ?
C603 C604 1.3900 . ?
C603 H503 0.9500 . ?
C604 C605 1.3900 . ?
C604 H504 0.9500 . ?
C605 C606 1.3900 . ?
C605 H505 0.9500 . ?
C606 C607 1.437(3) . ?
C607 N608 1.153(3) . ?
C701 C702 1.3900 . ?
C701 C706 1.3900 . ?
C701 H701 0.9500 . ?
C702 C703 1.3900 . ?
C702 H702 0.9500 . ?
C703 C704 1.3900 . ?
C703 H703 0.9500 . ?
C704 C705 1.3900 . ?
C704 H704 0.9500 . ?
C705 C706 1.3900 . ?
C705 H705 0.9500 . ?
C706 C707 1.438(3) . ?
C707 N708 1.154(3) . ?
Cl1A C1A 1.7306(18) . ?
Cl2A C2A 1.7262(18) . ?
C1A C2A 1.3900 . ?
C1A C6A 1.3900 . ?
C2A C3A 1.3900 . ?
C3A C4A 1.3900 . ?
C3A H3A 0.9500 . ?
C4A C5A 1.3900 . ?
C4A H4A 0.9500 . ?
C5A C6A 1.3900 . ?
C5A H5A 0.9500 . ?
C6A H6A 0.9500 . ?
Cl1B C1B 1.731(2) . ?
Cl2B C2B 1.725(2) . ?
C1B C2B 1.3900 . ?
C1B C6B 1.3900 . ?
C2B C3B 1.3900 . ?
C3B C4B 1.3900 . ?
C3B H3B 0.9500 . ?
C4B C5B 1.3900 . ?
C4B H4B 0.9500 . ?
C5B C6B 1.3900 . ?
C5B H5B 0.9500 . ?
C6B H6B 0.9500 . ?
C1H C6H 1.3900 . ?
C1H C2H 1.3901 . ?
C1H H1H 0.9500 . ?
C2H C3H 1.3901 . ?
C2H H2H 0.9499 . ?
C3H C4H 1.3899 . ?
C3H H3H 0.9500 . ?
C4H C5H 1.3900 . ?
C4H H4H 0.9500 . ?
C5H C6H 1.3901 . ?
C5H H5H 0.9500 . ?
C6H C7H 1.4354 . ?
C7H N8H 1.1535 . ?
Cl1C C1C 1.731(2) . ?
Cl2C C2C 1.725(2) . ?
C1C C2C 1.3900 . ?
C1C C6C 1.3900 . ?
C2C C3C 1.3900 . ?
C3C C4C 1.3900 . ?
C3C H3C 0.9500 . ?
C4C C5C 1.3900 . ?
C4C H4C 0.9500 . ?
C5C C6C 1.3900 . ?
C5C H5C 0.9500 . ?
C6C H6C 0.9500 . ?
C1M C2M 1.3900 . ?
C1M C6M 1.3900 . ?
C1M H1M 0.9499 . ?
C2M C3M 1.3901 . ?
C2M H2M 0.9500 . ?
C3M C4M 1.3900 . ?
C3M H3M 0.9500 . ?
C4M C5M 1.3900 . ?
C4M H4M 0.9500 . ?
C5M C6M 1.3900 . ?
C5M H5M 0.9500 . ?
C6M C7M 1.4354 . ?
C7M N8M 1.1536 . ?
C1N C2N 1.3900 . ?
C1N C6N 1.3901 . ?
C1N H1N 0.9499 . ?
C2N C3N 1.3899 . ?
C2N H2N 0.9500 . ?
C3N C4N 1.3900 . ?
C3N H3N 0.9501 . ?
C4N C5N 1.3899 . ?
C4N H4N 0.9500 . ?
C5N C6N 1.3899 . ?
C5N H5N 0.9500 . ?
C6N C7N 1.4356 . ?
C7N N8N 1.1534 . ?
Cl1J C1J 1.7264 . ?
Cl2J C2J 1.7261 . ?
C1J C2J 1.3900 . ?
C1J C6J 1.3901 . ?
C2J C3J 1.3900 . ?
C3J C4J 1.3900 . ?
C3J H3J 0.9500 . ?
C4J C5J 1.3900 . ?
C4J H4J 0.9500 . ?
C5J C6J 1.3900 . ?
C5J H5J 0.9500 . ?
C6J H6J 0.9500 . ?
Cl1F C1F 1.7330(18) . ?
Cl2F C2F 1.725(2) . ?
C1F C2F 1.3900 . ?
C1F C6F 1.3900 . ?
C2F C3F 1.3900 . ?
C3F C4F 1.3900 . ?
C3F H3F 0.9500 . ?
C4F C5F 1.3900 . ?
C4F H4F 0.9500 . ?
C5F C6F 1.3900 . ?
C5F H5F 0.9500 . ?
C6F H6F 0.9500 . ?
Cl1L C1L 1.7265 . ?
Cl2L C2L 1.7261 . ?
C1L C6L 1.3900 . ?
C1L C2L 1.3901 . ?
C2L C3L 1.3900 . ?
C3L C4L 1.3900 . ?
C3L H3L 0.9501 . ?
C4L C5L 1.3900 . ?
C4L H4L 0.9500 . ?
C5L C6L 1.3900 . ?
C5L H5L 0.9500 . ?
C6L H6L 0.9500 . ?
Cl1E C1E 1.7303(18) . ?
Cl2E C2E 1.725(2) . ?
C1E C2E 1.3900 . ?
C1E C6E 1.3900 . ?
C2E C3E 1.3900 . ?
C3E C4E 1.3900 . ?
C3E H3E 0.9500 . ?
C4E C5E 1.3900 . ?
C4E H4E 0.9500 . ?
C5E C6E 1.3900 . ?
C5E H5E 0.9500 . ?
C6E H6E 0.9500 . ?
Cl1D C1D 1.7321(19) . ?
Cl2D C2D 1.726(2) . ?
C1D C2D 1.3900 . ?
C1D C6D 1.3900 . ?
C2D C3D 1.3900 . ?
C3D C4D 1.3900 . ?
C3D H3D 0.9500 . ?
C4D C5D 1.3900 . ?
C4D H4D 0.9500 . ?
C5D C6D 1.3900 . ?
C5D H5D 0.9500 . ?
C6D H6D 0.9500 . ?
Cl1K C1K 1.7265 . ?
Cl2K C2K 1.7261 . ?
C1K C2K 1.3898 . ?
C1K C6K 1.3900 . ?
C2K C3K 1.3900 . ?
C3K C4K 1.3899 . ?
C3K H3K 0.9500 . ?
C4K C5K 1.3900 . ?
C4K H4K 0.9499 . ?
C5K C6K 1.3900 . ?
C5K H5K 0.9500 . ?
C6K H6K 0.9500 . ?
